data_4344095
loop_
_publ_author_name
'Bezpalko, Mark W.'
'Foxman, Bruce M.'
'Thomas, Christine M.'

_publ_section_title
;
 Use of a Bidentate Ligand Featuring an N-Heterocyclic Phosphenium Cation
 (NHP(+)) to Systematically Explore the Bonding of NHP(+) Ligands with
 Nickel.
;
_journal_issue 17
_journal_name_full 'Inorganic chemistry'
_journal_page_first 8717
_journal_page_last 8726
_journal_paper_doi 10.1021/acs.inorgchem.5b01363
_journal_volume 54
_journal_year 2015
_chemical_absolute_configuration ad
_chemical_formula_moiety 'C89 H79 B1 N2 Ni1 P4'
_chemical_formula_sum 'C89 H79 B N2 Ni P4'
_chemical_formula_weight 1370.04
_space_group_IT_number 1
_symmetry_cell_setting triclinic
_symmetry_space_group_name_Hall 'P 1'
_symmetry_space_group_name_H-M 'P 1'
_atom_sites_solution_hydrogens difmap
_atom_sites_solution_primary other
_audit_creation_date 2015-05-13
_audit_creation_method CRYSTALS_ver_14.61
_cell_angle_alpha 102.169(3)
_cell_angle_beta 101.766(2)
_cell_angle_gamma 100.942(2)
_cell_formula_units_Z 2
_cell_length_a 12.0649(6)
_cell_length_b 15.9904(8)
_cell_length_c 21.2462(11)
_cell_measurement_reflns_used 9945
_cell_measurement_temperature 120
_cell_measurement_theta_max 30
_cell_measurement_theta_min 3
_cell_volume 3804.8(3)
_computing_cell_refinement 'Apex2 (Bruker AXS, 2006)'
_computing_data_collection 'Apex2 (Bruker AXS, 2006)'
_computing_data_reduction 'Apex2 (Bruker AXS, 2006)'
_computing_molecular_graphics 'CAMERON (Watkin et al., 1996)'
_computing_publication_material 'CRYSTALS (Betteridge et al., 2003)'
_computing_structure_refinement 'CRYSTALS (Betteridge et al., 2003)'
_computing_structure_solution 'Superflip (Palatinus & Chapuis, 2007)'
_diffrn_ambient_temperature 120
_diffrn_measured_fraction_theta_full 0.998
_diffrn_measured_fraction_theta_max 0.991
_diffrn_measurement_device Area
_diffrn_measurement_device_type 'Bruker Kappa Apex2'
_diffrn_measurement_method '\f & \w scans'
_diffrn_radiation_monochromator graphite
_diffrn_radiation_type 'Mo K\a'
_diffrn_radiation_wavelength 0.71073
_diffrn_reflns_av_R_equivalents 0.000
_diffrn_reflns_limit_h_max 17
_diffrn_reflns_limit_h_min -17
_diffrn_reflns_limit_k_max 22
_diffrn_reflns_limit_k_min -22
_diffrn_reflns_limit_l_max 30
_diffrn_reflns_limit_l_min -30
_diffrn_reflns_number 45004
_diffrn_reflns_theta_full 29.708
_diffrn_reflns_theta_max 30.315
_diffrn_reflns_theta_min 1.778
_diffrn_standards_number 0
_exptl_absorpt_coefficient_mu 0.385
_exptl_absorpt_correction_T_max 0.88
_exptl_absorpt_correction_T_min 0.88
_exptl_absorpt_correction_type numerical
_exptl_absorpt_process_details
; 
 Analytical Absorption (De Meulenaer & Tompa, 1965) 
;
_exptl_crystal_colour purple
_exptl_crystal_density_diffrn 1.196
_exptl_crystal_density_method 'not measured'
_exptl_crystal_description priam
_exptl_crystal_F_000 1440
_exptl_crystal_size_max 0.520
_exptl_crystal_size_mid 0.340
_exptl_crystal_size_min 0.320
_platon_squeeze_details
;
During the structure solution, electron density difference 
maps revealed that there was considerable disorder, associated 
with ether solvent molecule(s), which could not be successfully 
modeled.  From history, the remaining solvate was likely ether 
in a volume of 374.9 \%A3 per unit cell (9.9%).  It appeared that 
the cavity area contained about two ether molecules, located near 
the location (-0.156, 0.229, 0.429), as shown in the bc projection.
Modeling with or without restraints was unsuccessful, as was step 
by step acquisition of peaks using successive electron density 
difference maps.  Thus, the structure factors were modified using 
the PLATON SQUEEZE technique, in order to produce a ?solvate-free? 
structure factor set.  PLATON reported a total electron density of 
96 e- per unit cell, likely representing about two ether molecules, 
consistent with our earlier observations.  Use of the SQUEEZE 
technique resulted in a decrease of ca. 1.6 % in R.  
;
_refine_diff_density_max 1.00
_refine_diff_density_min -0.62
_refine_ls_abs_structure_details 'Flack (1983), 22887 Friedel-pairs'
_refine_ls_abs_structure_Flack 0.376(6)
_refine_ls_extinction_method None
_refine_ls_goodness_of_fit_ref 0.9888
_refine_ls_hydrogen_treatment constr
_refine_ls_matrix_type full
_refine_ls_number_parameters 1748
_refine_ls_number_reflns 45004
_refine_ls_number_restraints 3
_refine_ls_R_factor_all 0.0730
_refine_ls_R_factor_gt 0.0583
_refine_ls_shift/su_max 0.0020837
_refine_ls_shift/su_mean 0.0003171
_refine_ls_structure_factor_coef Fsqd
_refine_ls_weighting_details
;
 Method= Modified Sheldrick 
 w=1/[\s^2^(F^2^) + ( 0.09P)^2^ + 1.87P] 
 ,where P=(max(Fo^2^,0) + 2Fc^2^)/3 
;
_refine_ls_weighting_scheme calc
_refine_ls_wR_factor_all 0.1526
_refine_ls_wR_factor_gt 0.1435
_refine_ls_wR_factor_ref 0.1526
_reflns_limit_h_max 17
_reflns_limit_h_min -17
_reflns_limit_k_max 22
_reflns_limit_k_min -22
_reflns_limit_l_max 30
_reflns_limit_l_min -30
_reflns_number_gt 37783
_reflns_number_total 45004
_reflns_threshold_expression I>2.0\s(I)
_oxford_diffrn_Wilson_B_factor 1.59
_oxford_diffrn_Wilson_scale 116.89
_oxford_refine_ls_r_factor_ref 0.0730
_oxford_refine_ls_scale 2.875(13)
_oxford_reflns_number_all 45004
_oxford_reflns_threshold_expression_ref I>-10.0\s(I)
_oxford_structure_analysis_title 'mwb5_017_0m in P1'
_cod_data_source_file ic5b01363_si_002.cif
_cod_data_source_block 7
_cod_depositor_comments
;
The following automatic conversions were performed:

'_atom_sites_solution_primary' value 'Other' changed to 'other'
according to
/usr/data/users/saulius/crontab/automatic-downloads/rss-feeds/ACS/lib/dictionaries/cif_core.dic
dictionary named 'cif_core.dic' version 2.4.2 from 2011-04-26.

Automatic conversion script
Id: cif_fix_values 3271 2015-04-21 07:52:19Z andrius 

 Adding full bibliography for 4344091--4344096.cif.
;
_cod_original_sg_symbol_Hall 'P 1 '
_cod_original_sg_symbol_H-M 'P 1 '
_cod_original_formula_sum 'C89 H79 B1 N2 Ni1 P4'
_cod_database_code 4344095
_platon_squeeze_void_probe_radius 1.20

loop_
_symmetry_equiv_pos_as_xyz
x,y,z

loop_
_atom_site_label
_atom_site_type_symbol
_atom_site_fract_x
_atom_site_fract_y
_atom_site_fract_z
_atom_site_U_iso_or_equiv
_atom_site_occupancy
_atom_site_adp_type
_atom_site_refinement_flags_posn
Ni1 Ni 0.97083(4) 0.88485(3) 0.70080(2) 0.0155 1.0000 Uani .
Ni101 Ni 0.66707(4) 0.53559(3) 0.15614(2) 0.0161 1.0000 Uani .
P1 P 0.83445(6) 0.79542(5) 0.70700(4) 0.0172 1.0000 Uani .
P2 P 1.04142(6) 0.78375(5) 0.64349(4) 0.0173 1.0000 Uani .
P3 P 0.90197(6) 0.97815(5) 0.64729(4) 0.0177 1.0000 Uani .
P4 P 1.10905(6) 0.96137(5) 0.79354(4) 0.0177 1.0000 Uani .
P101 P 0.52321(6) 0.44318(5) 0.14881(4) 0.0177 1.0000 Uani .
P102 P 0.78664(6) 0.47238(5) 0.21336(4) 0.0180 1.0000 Uani .
P103 P 0.72708(7) 0.55132(5) 0.06507(4) 0.0189 1.0000 Uani .
P104 P 0.64384(6) 0.66424(5) 0.21044(4) 0.0168 1.0000 Uani .
N1 N 0.7334(2) 0.77942(17) 0.74783(13) 0.0254 1.0000 Uani .
N2 N 0.7890(2) 0.69142(16) 0.65908(13) 0.0234 1.0000 Uani .
N101 N 0.3840(2) 0.40572(18) 0.10981(14) 0.0259 1.0000 Uani .
N102 N 0.5151(2) 0.37297(18) 0.19680(14) 0.0269 1.0000 Uani .
C1 C 0.7083(3) 0.8433(2) 0.79851(15) 0.0233 1.0000 Uani .
C2 C 0.7584(3) 0.8526(2) 0.86517(16) 0.0265 1.0000 Uani .
C3 C 0.8376(3) 0.7969(3) 0.88831(19) 0.0368 1.0000 Uani .
C4 C 0.7277(3) 0.9130(2) 0.91305(16) 0.0292 1.0000 Uani .
C5 C 0.6462(3) 0.9596(2) 0.89441(17) 0.0293 1.0000 Uani .
C6 C 0.6174(4) 1.0253(3) 0.9470(2) 0.0461 1.0000 Uani .
C7 C 0.5935(3) 0.9453(2) 0.82755(17) 0.0294 1.0000 Uani .
C8 C 0.6229(3) 0.8871(2) 0.77818(16) 0.0264 1.0000 Uani .
C9 C 0.5620(3) 0.8714(3) 0.70592(17) 0.0351 1.0000 Uani .
C10 C 0.6645(4) 0.6881(2) 0.7335(2) 0.0435 1.0000 Uani .
C11 C 0.6777(3) 0.6424(2) 0.6669(2) 0.0386 1.0000 Uani .
C12 C 0.8218(3) 0.6566(2) 0.59984(15) 0.0237 1.0000 Uani .
C13 C 0.7439(3) 0.5826(2) 0.55361(19) 0.0368 1.0000 Uani .
C14 C 0.7669(3) 0.5458(3) 0.4943(2) 0.0424 1.0000 Uani .
C15 C 0.8678(3) 0.5804(3) 0.47937(19) 0.0407 1.0000 Uani .
C16 C 0.9481(3) 0.6521(2) 0.52507(16) 0.0305 1.0000 Uani .
C17 C 0.9279(3) 0.69162(19) 0.58587(14) 0.0203 1.0000 Uani .
C18 C 1.1302(2) 0.72596(19) 0.69141(14) 0.0199 1.0000 Uani .
C19 C 1.2417(3) 0.7710(2) 0.73143(15) 0.0250 1.0000 Uani .
C20 C 1.3102(3) 0.7288(2) 0.76782(15) 0.0292 1.0000 Uani .
C21 C 1.2678(3) 0.6407(2) 0.76532(17) 0.0318 1.0000 Uani .
C22 C 1.1577(3) 0.5956(2) 0.72719(17) 0.0322 1.0000 Uani .
C23 C 1.0888(3) 0.6379(2) 0.68980(16) 0.0261 1.0000 Uani .
C24 C 1.1307(2) 0.81622(19) 0.58831(13) 0.0196 1.0000 Uani .
C25 C 1.0886(3) 0.8652(2) 0.54610(14) 0.0241 1.0000 Uani .
C26 C 1.1526(3) 0.8950(2) 0.50466(16) 0.0286 1.0000 Uani .
C27 C 1.2604(3) 0.8762(2) 0.50462(16) 0.0287 1.0000 Uani .
C28 C 1.3030(3) 0.8271(3) 0.54625(18) 0.0323 1.0000 Uani .
C29 C 1.2384(3) 0.7971(2) 0.58736(15) 0.0271 1.0000 Uani .
C30 C 0.9805(2) 1.03561(19) 0.59775(14) 0.0206 1.0000 Uani .
C31 C 1.0936(3) 1.0882(2) 0.62749(16) 0.0258 1.0000 Uani .
C32 C 1.1534(3) 1.1368(2) 0.59327(18) 0.0346 1.0000 Uani .
C33 C 1.1011(4) 1.1338(3) 0.52778(19) 0.0408 1.0000 Uani .
C34 C 0.9884(3) 1.0825(3) 0.49730(17) 0.0391 1.0000 Uani .
C35 C 0.9284(3) 1.0335(2) 0.53182(15) 0.0290 1.0000 Uani .
C36 C 0.7640(2) 0.92235(19) 0.58521(14) 0.0200 1.0000 Uani .
C37 C 0.6754(3) 0.9654(2) 0.57056(18) 0.0320 1.0000 Uani .
C38 C 0.5767(3) 0.9239(3) 0.5190(2) 0.0407 1.0000 Uani .
C39 C 0.5640(3) 0.8391(3) 0.48170(19) 0.0385 1.0000 Uani .
C40 C 0.6502(3) 0.7948(2) 0.49589(17) 0.0321 1.0000 Uani .
C41 C 0.7489(3) 0.8368(2) 0.54760(15) 0.0253 1.0000 Uani .
C42 C 0.8601(3) 1.06995(19) 0.69676(14) 0.0210 1.0000 Uani .
C43 C 0.8691(3) 1.1515(2) 0.68158(16) 0.0261 1.0000 Uani .
C44 C 0.8243(3) 1.2157(2) 0.71607(17) 0.0297 1.0000 Uani .
C45 C 0.7696(3) 1.1990(2) 0.76497(17) 0.0283 1.0000 Uani .
C46 C 0.7622(3) 1.1194(2) 0.78109(16) 0.0290 1.0000 Uani .
C47 C 0.8085(3) 1.0552(2) 0.74727(15) 0.0240 1.0000 Uani .
C48 C 1.0711(3) 1.04792(19) 0.85109(14) 0.0223 1.0000 Uani .
C49 C 1.0801(3) 1.1317(2) 0.83962(15) 0.0243 1.0000 Uani .
C50 C 1.0456(3) 1.1963(2) 0.88074(17) 0.0302 1.0000 Uani .
C51 C 1.0027(4) 1.1781(2) 0.93344(18) 0.0374 1.0000 Uani .
C52 C 0.9907(4) 1.0944(3) 0.94371(19) 0.0426 1.0000 Uani .
C53 C 1.0259(3) 1.0297(2) 0.90329(18) 0.0338 1.0000 Uani .
C54 C 1.1602(3) 0.8935(2) 0.84785(14) 0.0230 1.0000 Uani .
C55 C 1.2644(3) 0.9218(3) 0.89694(19) 0.0396 1.0000 Uani .
C56 C 1.3023(4) 0.8677(3) 0.9357(2) 0.0478 1.0000 Uani .
C57 C 1.2341(3) 0.7833(2) 0.92610(18) 0.0357 1.0000 Uani .
C58 C 1.1308(3) 0.7546(2) 0.87771(15) 0.0275 1.0000 Uani .
C59 C 1.0946(3) 0.8086(2) 0.83882(14) 0.0241 1.0000 Uani .
C60 C 1.2453(2) 1.02354(19) 0.78268(14) 0.0204 1.0000 Uani .
C61 C 1.3256(3) 1.0916(2) 0.83370(16) 0.0259 1.0000 Uani .
C62 C 1.4266(3) 1.1371(2) 0.82193(18) 0.0318 1.0000 Uani .
C63 C 1.4487(3) 1.1158(2) 0.7600(2) 0.0345 1.0000 Uani .
C64 C 1.3709(3) 1.0491(2) 0.70929(18) 0.0300 1.0000 Uani .
C65 C 1.2700(3) 1.0029(2) 0.72079(16) 0.0247 1.0000 Uani .
C66 C 0.4334(3) 0.46054(19) 0.61087(14) 0.0219 1.0000 Uani .
C67 C 0.3924(3) 0.5319(2) 0.63995(16) 0.0266 1.0000 Uani .
C68 C 0.3727(3) 0.5977(2) 0.60941(19) 0.0337 1.0000 Uani .
C69 C 0.3919(4) 0.5946(3) 0.5467(2) 0.0386 1.0000 Uani .
C70 C 0.4340(3) 0.5264(3) 0.51697(17) 0.0338 1.0000 Uani .
C71 C 0.4551(3) 0.4610(2) 0.54897(16) 0.0262 1.0000 Uani .
C72 C 0.4522(3) 0.2906(2) 0.60043(16) 0.0258 1.0000 Uani .
C73 C 0.3801(3) 0.2600(2) 0.53480(18) 0.0325 1.0000 Uani .
C74 C 0.3721(4) 0.1784(3) 0.4930(2) 0.0403 1.0000 Uani .
C75 C 0.4354(5) 0.1221(3) 0.5165(2) 0.0520 1.0000 Uani .
C76 C 0.5036(4) 0.1481(3) 0.5805(3) 0.0510 1.0000 Uani .
C77 C 0.5125(3) 0.2311(2) 0.6216(2) 0.0361 1.0000 Uani .
C78 C 0.3557(3) 0.3625(2) 0.68977(15) 0.0251 1.0000 Uani .
C79 C 0.2418(3) 0.3709(2) 0.66804(19) 0.0333 1.0000 Uani .
C80 C 0.1521(3) 0.3449(3) 0.6976(2) 0.0381 1.0000 Uani .
C81 C 0.1733(4) 0.3081(2) 0.7507(2) 0.0376 1.0000 Uani .
C82 C 0.2834(4) 0.2971(3) 0.77309(19) 0.0393 1.0000 Uani .
C83 C 0.3732(3) 0.3239(2) 0.74377(17) 0.0326 1.0000 Uani .
C84 C 0.5876(3) 0.4270(2) 0.7011(2) 0.0364 1.0000 Uani .
C85 C 0.6057(4) 0.4757(3) 0.7669(2) 0.0527 1.0000 Uani .
C86 C 0.7177(6) 0.5168(4) 0.8072(3) 0.0906 1.0000 Uani .
C87 C 0.8145(6) 0.5113(4) 0.7836(5) 0.1108 1.0000 Uani .
C88 C 0.7998(4) 0.4634(4) 0.7182(5) 0.0952 1.0000 Uani .
C89 C 0.6888(4) 0.4212(3) 0.6777(3) 0.0561 1.0000 Uani .
C101 C 0.3174(2) 0.4346(2) 0.05816(15) 0.0230 1.0000 Uani .
C102 C 0.2472(3) 0.4906(2) 0.07587(16) 0.0262 1.0000 Uani .
C103 C 0.2473(3) 0.5267(3) 0.14816(18) 0.0358 1.0000 Uani .
C104 C 0.1768(3) 0.5147(2) 0.02572(18) 0.0310 1.0000 Uani .
C105 C 0.1755(3) 0.4838(2) -0.04070(17) 0.0308 1.0000 Uani .
C106 C 0.1021(4) 0.5124(3) -0.0951(2) 0.0474 1.0000 Uani .
C107 C 0.2421(3) 0.4251(2) -0.05689(17) 0.0318 1.0000 Uani .
C108 C 0.3120(3) 0.3975(2) -0.00848(16) 0.0281 1.0000 Uani .
C109 C 0.3727(3) 0.3264(3) -0.0292(2) 0.0391 1.0000 Uani .
C110 C 0.3215(3) 0.3272(3) 0.1266(2) 0.0462 1.0000 Uani .
C111 C 0.3943(3) 0.3232(3) 0.1910(2) 0.0429 1.0000 Uani .
C112 C 0.6019(3) 0.3717(2) 0.25271(15) 0.0240 1.0000 Uani .
C113 C 0.5635(3) 0.3261(3) 0.2976(2) 0.0385 1.0000 Uani .
C114 C 0.6412(4) 0.3194(3) 0.3530(2) 0.0412 1.0000 Uani .
C115 C 0.7582(3) 0.3561(3) 0.36508(17) 0.0368 1.0000 Uani .
C116 C 0.7966(3) 0.4027(2) 0.32306(16) 0.0274 1.0000 Uani .
C117 C 0.7218(3) 0.41252(19) 0.26661(15) 0.0217 1.0000 Uani .
C118 C 0.9213(2) 0.54263(19) 0.27304(15) 0.0223 1.0000 Uani .
C119 C 1.0285(3) 0.5228(3) 0.2792(2) 0.0478 1.0000 Uani .
C120 C 1.1259(3) 0.5777(3) 0.3270(3) 0.0680 1.0000 Uani .
C121 C 1.1176(3) 0.6530(3) 0.3685(2) 0.0433 1.0000 Uani .
C122 C 1.0112(3) 0.6746(2) 0.36229(17) 0.0313 1.0000 Uani .
C123 C 0.9137(3) 0.6190(2) 0.31482(15) 0.0270 1.0000 Uani .
C124 C 0.8398(2) 0.3853(2) 0.16558(15) 0.0228 1.0000 Uani .
C125 C 0.9184(3) 0.4072(2) 0.12803(16) 0.0263 1.0000 Uani .
C126 C 0.9599(3) 0.3425(2) 0.09200(17) 0.0319 1.0000 Uani .
C127 C 0.9219(3) 0.2553(2) 0.09180(18) 0.0354 1.0000 Uani .
C128 C 0.8421(3) 0.2326(2) 0.12733(18) 0.0342 1.0000 Uani .
C129 C 0.8006(3) 0.2973(2) 0.16471(16) 0.0279 1.0000 Uani .
C130 C 0.8732(3) 0.62243(19) 0.07892(15) 0.0210 1.0000 Uani .
C131 C 0.9112(3) 0.6558(2) 0.02868(17) 0.0278 1.0000 Uani .
C132 C 1.0224(3) 0.7098(2) 0.0426(2) 0.0343 1.0000 Uani .
C133 C 1.0971(3) 0.7322(2) 0.1057(2) 0.0367 1.0000 Uani .
C134 C 1.0601(3) 0.7002(2) 0.15553(19) 0.0331 1.0000 Uani .
C135 C 0.9488(3) 0.6454(2) 0.14199(17) 0.0268 1.0000 Uani .
C136 C 0.7335(3) 0.4470(2) 0.01086(15) 0.0238 1.0000 Uani .
C137 C 0.7960(4) 0.4431(2) -0.03758(19) 0.0390 1.0000 Uani .
C138 C 0.8013(4) 0.3627(3) -0.0757(2) 0.0446 1.0000 Uani .
C139 C 0.7427(4) 0.2851(2) -0.06749(18) 0.0384 1.0000 Uani .
C140 C 0.6798(3) 0.2872(2) -0.01963(16) 0.0291 1.0000 Uani .
C141 C 0.6761(3) 0.3680(2) 0.01945(14) 0.0233 1.0000 Uani .
C142 C 0.6397(3) 0.5978(2) 0.00687(14) 0.0235 1.0000 Uani .
C143 C 0.5509(3) 0.5438(2) -0.04747(18) 0.0377 1.0000 Uani .
C144 C 0.4805(4) 0.5805(3) -0.0888(2) 0.0470 1.0000 Uani .
C145 C 0.5003(4) 0.6710(3) -0.07741(19) 0.0404 1.0000 Uani .
C146 C 0.5870(3) 0.7255(2) -0.02344(17) 0.0311 1.0000 Uani .
C147 C 0.6565(3) 0.6888(2) 0.01866(15) 0.0257 1.0000 Uani .
C148 C 0.5592(2) 0.72369(18) 0.16170(13) 0.0180 1.0000 Uani .
C149 C 0.5801(3) 0.8153(2) 0.17895(16) 0.0247 1.0000 Uani .
C150 C 0.5067(3) 0.8573(2) 0.14454(17) 0.0290 1.0000 Uani .
C151 C 0.4118(3) 0.8081(2) 0.09341(16) 0.0280 1.0000 Uani .
C152 C 0.3915(3) 0.7171(2) 0.07515(16) 0.0270 1.0000 Uani .
C153 C 0.4654(2) 0.6749(2) 0.10863(15) 0.0222 1.0000 Uani .
C154 C 0.5573(2) 0.64639(19) 0.27009(14) 0.0194 1.0000 Uani .
C155 C 0.4734(3) 0.6922(2) 0.28190(16) 0.0264 1.0000 Uani .
C156 C 0.4101(3) 0.6765(2) 0.32793(17) 0.0297 1.0000 Uani .
C157 C 0.4318(3) 0.6165(2) 0.36392(16) 0.0293 1.0000 Uani .
C158 C 0.5152(3) 0.5699(2) 0.35316(16) 0.0286 1.0000 Uani .
C159 C 0.5771(3) 0.5849(2) 0.30633(15) 0.0237 1.0000 Uani .
C160 C 0.7648(2) 0.75582(18) 0.26220(13) 0.0189 1.0000 Uani .
C161 C 0.7739(3) 0.7932(2) 0.32912(15) 0.0273 1.0000 Uani .
C162 C 0.8637(3) 0.8667(3) 0.36449(17) 0.0353 1.0000 Uani .
C163 C 0.9442(3) 0.9034(2) 0.33377(18) 0.0361 1.0000 Uani .
C164 C 0.9360(3) 0.8664(2) 0.26745(17) 0.0312 1.0000 Uani .
C165 C 0.8474(3) 0.7934(2) 0.23198(14) 0.0230 1.0000 Uani .
C166 C 0.0623(3) 0.02490(19) 0.16603(15) 0.0232 1.0000 Uani .
C167 C 0.0314(3) -0.0515(2) 0.11324(17) 0.0313 1.0000 Uani .
C168 C -0.0834(3) -0.0987(2) 0.08384(19) 0.0373 1.0000 Uani .
C169 C -0.1733(3) -0.0725(2) 0.1052(2) 0.0372 1.0000 Uani .
C170 C -0.1469(3) 0.0023(3) 0.1581(2) 0.0377 1.0000 Uani .
C171 C -0.0316(3) 0.0492(2) 0.18773(17) 0.0306 1.0000 Uani .
C172 C 0.2836(3) 0.0829(2) 0.15348(17) 0.0314 1.0000 Uani .
C173 C 0.2400(4) 0.0869(3) 0.0882(2) 0.0456 1.0000 Uani .
C174 C 0.3139(6) 0.1030(3) 0.0471(3) 0.0688 1.0000 Uani .
C175 C 0.4329(7) 0.1151(4) 0.0700(3) 0.0828 1.0000 Uani .
C176 C 0.4787(5) 0.1109(4) 0.1344(3) 0.0684 1.0000 Uani .
C177 C 0.4050(4) 0.0954(3) 0.1759(3) 0.0504 1.0000 Uani .
C178 C 0.2120(3) 0.17463(19) 0.24814(15) 0.0234 1.0000 Uani .
C179 C 0.1478(3) 0.2285(2) 0.22059(17) 0.0295 1.0000 Uani .
C180 C 0.1538(4) 0.3145(2) 0.2545(2) 0.0428 1.0000 Uani .
C181 C 0.2261(5) 0.3504(3) 0.3178(2) 0.0512 1.0000 Uani .
C182 C 0.2947(4) 0.2997(3) 0.3462(2) 0.0422 1.0000 Uani .
C183 C 0.2873(3) 0.2135(2) 0.31139(17) 0.0304 1.0000 Uani .
C184 C 0.2397(3) 0.01015(19) 0.25191(15) 0.0229 1.0000 Uani .
C185 C 0.2865(3) -0.0604(2) 0.23038(18) 0.0364 1.0000 Uani .
C186 C 0.3120(4) -0.1193(3) 0.2678(2) 0.0464 1.0000 Uani .
C187 C 0.2913(4) -0.1083(3) 0.3303(2) 0.0413 1.0000 Uani .
C188 C 0.2435(3) -0.0404(2) 0.35346(18) 0.0327 1.0000 Uani .
C189 C 0.2166(3) 0.0163(2) 0.31480(16) 0.0260 1.0000 Uani .
B1 B 0.4572(3) 0.3851(2) 0.65048(18) 0.0240 1.0000 Uani .
B101 B 0.2003(3) 0.0731(2) 0.20462(16) 0.0222 1.0000 Uani .
H31 H 0.7981 0.7537 0.9065 0.0530 1.0000 Uiso R
H32 H 0.8638 0.7674 0.8519 0.0533 1.0000 Uiso R
H33 H 0.9048 0.8340 0.9220 0.0528 1.0000 Uiso R
H41 H 0.7634 0.9234 0.9581 0.0342 1.0000 Uiso R
H61 H 0.6046 1.0007 0.9834 0.0692 1.0000 Uiso R
H62 H 0.6813 1.0762 0.9636 0.0691 1.0000 Uiso R
H63 H 0.5493 1.0424 0.9283 0.0691 1.0000 Uiso R
H71 H 0.5366 0.9749 0.8151 0.0349 1.0000 Uiso R
H91 H 0.5219 0.8109 0.6862 0.0530 1.0000 Uiso R
H92 H 0.6168 0.8851 0.6807 0.0533 1.0000 Uiso R
H93 H 0.5060 0.9061 0.6996 0.0529 1.0000 Uiso R
H101 H 0.6951 0.6609 0.7681 0.0518 1.0000 Uiso R
H102 H 0.5834 0.6874 0.7316 0.0521 1.0000 Uiso R
H111 H 0.6801 0.5817 0.6649 0.0473 1.0000 Uiso R
H112 H 0.6122 0.6427 0.6307 0.0469 1.0000 Uiso R
H131 H 0.6755 0.5569 0.5634 0.0429 1.0000 Uiso R
H141 H 0.7115 0.4979 0.4640 0.0500 1.0000 Uiso R
H151 H 0.8834 0.5555 0.4387 0.0493 1.0000 Uiso R
H161 H 1.0171 0.6748 0.5152 0.0368 1.0000 Uiso R
H191 H 1.2683 0.8300 0.7345 0.0302 1.0000 Uiso R
H201 H 1.3851 0.7609 0.7938 0.0346 1.0000 Uiso R
H211 H 1.3150 0.6128 0.7890 0.0382 1.0000 Uiso R
H221 H 1.1277 0.5359 0.7266 0.0392 1.0000 Uiso R
H231 H 1.0142 0.6062 0.6637 0.0299 1.0000 Uiso R
H251 H 1.0169 0.8779 0.5469 0.0280 1.0000 Uiso R
H261 H 1.1216 0.9269 0.4759 0.0354 1.0000 Uiso R
H271 H 1.3042 0.8956 0.4768 0.0341 1.0000 Uiso R
H281 H 1.3760 0.8145 0.5464 0.0390 1.0000 Uiso R
H291 H 1.2667 0.7623 0.6137 0.0319 1.0000 Uiso R
H311 H 1.1279 1.0898 0.6716 0.0295 1.0000 Uiso R
H321 H 1.2298 1.1716 0.6136 0.0409 1.0000 Uiso R
H331 H 1.1433 1.1647 0.5035 0.0482 1.0000 Uiso R
H341 H 0.9529 1.0811 0.4536 0.0479 1.0000 Uiso R
H351 H 0.8518 1.0000 0.5115 0.0339 1.0000 Uiso R
H371 H 0.6837 1.0225 0.5954 0.0388 1.0000 Uiso R
H381 H 0.5170 0.9527 0.5090 0.0481 1.0000 Uiso R
H391 H 0.4989 0.8119 0.4469 0.0452 1.0000 Uiso R
H401 H 0.6413 0.7371 0.4718 0.0380 1.0000 Uiso R
H411 H 0.8086 0.8072 0.5570 0.0310 1.0000 Uiso R
H431 H 0.9068 1.1636 0.6486 0.0318 1.0000 Uiso R
H441 H 0.8324 1.2705 0.7063 0.0364 1.0000 Uiso R
H451 H 0.7365 1.2411 0.7875 0.0319 1.0000 Uiso R
H461 H 0.7253 1.1080 0.8143 0.0355 1.0000 Uiso R
H471 H 0.8044 1.0020 0.7586 0.0282 1.0000 Uiso R
H491 H 1.1084 1.1446 0.8041 0.0284 1.0000 Uiso R
H501 H 1.0518 1.2528 0.8727 0.0375 1.0000 Uiso R
H511 H 0.9805 1.2223 0.9609 0.0463 1.0000 Uiso R
H521 H 0.9605 1.0812 0.9785 0.0530 1.0000 Uiso R
H531 H 1.0181 0.9736 0.9110 0.0410 1.0000 Uiso R
H551 H 1.3104 0.9787 0.9039 0.0484 1.0000 Uiso R
H561 H 1.3732 0.8878 0.9677 0.0578 1.0000 Uiso R
H571 H 1.2584 0.7469 0.9516 0.0429 1.0000 Uiso R
H581 H 1.0838 0.6983 0.8706 0.0334 1.0000 Uiso R
H591 H 1.0227 0.7871 0.8069 0.0287 1.0000 Uiso R
H611 H 1.3120 1.1055 0.8756 0.0307 1.0000 Uiso R
H621 H 1.4783 1.1825 0.8566 0.0381 1.0000 Uiso R
H631 H 1.5169 1.1467 0.7529 0.0412 1.0000 Uiso R
H641 H 1.3822 1.0356 0.6658 0.0350 1.0000 Uiso R
H651 H 1.2176 0.9591 0.6860 0.0309 1.0000 Uiso R
H671 H 0.3794 0.5354 0.6827 0.0306 1.0000 Uiso R
H681 H 0.3446 0.6442 0.6304 0.0412 1.0000 Uiso R
H691 H 0.3776 0.6392 0.5256 0.0483 1.0000 Uiso R
H701 H 0.4503 0.5241 0.4758 0.0397 1.0000 Uiso R
H711 H 0.4874 0.4171 0.5281 0.0318 1.0000 Uiso R
H731 H 0.3339 0.2953 0.5189 0.0400 1.0000 Uiso R
H741 H 0.3247 0.1614 0.4495 0.0491 1.0000 Uiso R
H751 H 0.4297 0.0666 0.4884 0.0602 1.0000 Uiso R
H761 H 0.5449 0.1107 0.5982 0.0623 1.0000 Uiso R
H771 H 0.5605 0.2478 0.6648 0.0415 1.0000 Uiso R
H791 H 0.2233 0.3943 0.6318 0.0398 1.0000 Uiso R
H801 H 0.0752 0.3515 0.6814 0.0460 1.0000 Uiso R
H811 H 0.1142 0.2889 0.7693 0.0454 1.0000 Uiso R
H821 H 0.2982 0.2721 0.8095 0.0470 1.0000 Uiso R
H831 H 0.4472 0.3157 0.7608 0.0367 1.0000 Uiso R
H851 H 0.5424 0.4817 0.7833 0.0633 1.0000 Uiso R
H861 H 0.7261 0.5494 0.8504 0.1088 1.0000 Uiso R
H871 H 0.8889 0.5377 0.8111 0.1401 1.0000 Uiso R
H881 H 0.8650 0.4610 0.7008 0.1149 1.0000 Uiso R
H891 H 0.6810 0.3897 0.6341 0.0660 1.0000 Uiso R
H1031 H 0.2040 0.5719 0.1519 0.0551 1.0000 Uiso R
H1032 H 0.3266 0.5520 0.1756 0.0551 1.0000 Uiso R
H1033 H 0.2118 0.4810 0.1657 0.0555 1.0000 Uiso R
H1041 H 0.1282 0.5516 0.0366 0.0368 1.0000 Uiso R
H1061 H 0.1506 0.5464 -0.1156 0.0700 1.0000 Uiso R
H1062 H 0.0537 0.4628 -0.1296 0.0706 1.0000 Uiso R
H1063 H 0.0532 0.5471 -0.0779 0.0704 1.0000 Uiso R
H1071 H 0.2400 0.4040 -0.1015 0.0388 1.0000 Uiso R
H1091 H 0.4199 0.3460 -0.0575 0.0580 1.0000 Uiso R
H1092 H 0.4210 0.3154 0.0088 0.0583 1.0000 Uiso R
H1093 H 0.3154 0.2743 -0.0552 0.0583 1.0000 Uiso R
H1101 H 0.2427 0.3307 0.1284 0.0548 1.0000 Uiso R
H1102 H 0.3184 0.2750 0.0919 0.0548 1.0000 Uiso R
H1111 H 0.3648 0.3507 0.2280 0.0503 1.0000 Uiso R
H1112 H 0.3916 0.2624 0.1912 0.0503 1.0000 Uiso R
H1131 H 0.4846 0.2987 0.2892 0.0470 1.0000 Uiso R
H1141 H 0.6131 0.2907 0.3828 0.0471 1.0000 Uiso R
H1151 H 0.8114 0.3505 0.4010 0.0441 1.0000 Uiso R
H1161 H 0.8757 0.4294 0.3332 0.0329 1.0000 Uiso R
H1191 H 1.0365 0.4724 0.2512 0.0572 1.0000 Uiso R
H1201 H 1.1973 0.5632 0.3314 0.0822 1.0000 Uiso R
H1211 H 1.1825 0.6888 0.4007 0.0519 1.0000 Uiso R
H1221 H 1.0046 0.7267 0.3895 0.0380 1.0000 Uiso R
H1231 H 0.8417 0.6326 0.3112 0.0321 1.0000 Uiso R
H1251 H 0.9419 0.4651 0.1260 0.0325 1.0000 Uiso R
H1261 H 1.0127 0.3584 0.0677 0.0380 1.0000 Uiso R
H1271 H 0.9527 0.2120 0.0682 0.0426 1.0000 Uiso R
H1281 H 0.8144 0.1741 0.1261 0.0405 1.0000 Uiso R
H1291 H 0.7464 0.2811 0.1884 0.0334 1.0000 Uiso R
H1311 H 0.8631 0.6420 -0.0131 0.0319 1.0000 Uiso R
H1321 H 1.0478 0.7308 0.0086 0.0403 1.0000 Uiso R
H1331 H 1.1718 0.7692 0.1147 0.0440 1.0000 Uiso R
H1341 H 1.1089 0.7156 0.1977 0.0398 1.0000 Uiso R
H1351 H 0.9238 0.6254 0.1756 0.0306 1.0000 Uiso R
H1371 H 0.8335 0.4957 -0.0451 0.0484 1.0000 Uiso R
H1381 H 0.8441 0.3611 -0.1081 0.0543 1.0000 Uiso R
H1391 H 0.7467 0.2310 -0.0935 0.0460 1.0000 Uiso R
H1401 H 0.6389 0.2350 -0.0138 0.0346 1.0000 Uiso R
H1411 H 0.6350 0.3689 0.0522 0.0270 1.0000 Uiso R
H1431 H 0.5389 0.4824 -0.0568 0.0451 1.0000 Uiso R
H1441 H 0.4205 0.5434 -0.1244 0.0572 1.0000 Uiso R
H1451 H 0.4557 0.6952 -0.1059 0.0478 1.0000 Uiso R
H1461 H 0.5989 0.7865 -0.0156 0.0368 1.0000 Uiso R
H1471 H 0.7152 0.7258 0.0540 0.0300 1.0000 Uiso R
H1491 H 0.6440 0.8489 0.2138 0.0304 1.0000 Uiso R
H1501 H 0.5231 0.9190 0.1564 0.0351 1.0000 Uiso R
H1511 H 0.3610 0.8365 0.0722 0.0329 1.0000 Uiso R
H1521 H 0.3256 0.6839 0.0416 0.0329 1.0000 Uiso R
H1531 H 0.4539 0.6136 0.0954 0.0258 1.0000 Uiso R
H1551 H 0.4591 0.7345 0.2596 0.0325 1.0000 Uiso R
H1561 H 0.3526 0.7068 0.3340 0.0358 1.0000 Uiso R
H1571 H 0.3923 0.6080 0.3963 0.0349 1.0000 Uiso R
H1581 H 0.5299 0.5292 0.3775 0.0348 1.0000 Uiso R
H1591 H 0.6333 0.5527 0.2983 0.0265 1.0000 Uiso R
H1611 H 0.7197 0.7684 0.3500 0.0319 1.0000 Uiso R
H1621 H 0.8697 0.8907 0.4092 0.0430 1.0000 Uiso R
H1631 H 1.0050 0.9520 0.3575 0.0421 1.0000 Uiso R
H1641 H 0.9912 0.8915 0.2474 0.0382 1.0000 Uiso R
H1651 H 0.8452 0.7676 0.1888 0.0274 1.0000 Uiso R
H1671 H 0.0905 -0.0713 0.0973 0.0378 1.0000 Uiso R
H1681 H -0.1011 -0.1481 0.0483 0.0443 1.0000 Uiso R
H1691 H -0.2490 -0.1055 0.0857 0.0437 1.0000 Uiso R
H1701 H -0.2083 0.0196 0.1745 0.0445 1.0000 Uiso R
H1711 H -0.0177 0.0992 0.2235 0.0366 1.0000 Uiso R
H1731 H 0.1590 0.0785 0.0701 0.0560 1.0000 Uiso R
H1741 H 0.2820 0.1057 0.0037 0.0839 1.0000 Uiso R
H1751 H 0.4825 0.1257 0.0428 0.1000 1.0000 Uiso R
H1761 H 0.5588 0.1194 0.1505 0.0790 1.0000 Uiso R
H1771 H 0.4378 0.0937 0.2188 0.0595 1.0000 Uiso R
H1791 H 0.0986 0.2050 0.1779 0.0359 1.0000 Uiso R
H1801 H 0.1083 0.3483 0.2346 0.0517 1.0000 Uiso R
H1811 H 0.2300 0.4070 0.3412 0.0609 1.0000 Uiso R
H1821 H 0.3472 0.3243 0.3880 0.0500 1.0000 Uiso R
H1831 H 0.3364 0.1811 0.3306 0.0357 1.0000 Uiso R
H1851 H 0.3015 -0.0685 0.1886 0.0428 1.0000 Uiso R
H1861 H 0.3464 -0.1655 0.2512 0.0558 1.0000 Uiso R
H1871 H 0.3089 -0.1475 0.3560 0.0500 1.0000 Uiso R
H1881 H 0.2285 -0.0321 0.3947 0.0395 1.0000 Uiso R
H1891 H 0.1789 0.0589 0.3309 0.0313 1.0000 Uiso R

loop_
_atom_site_aniso_label
_atom_site_aniso_U_11
_atom_site_aniso_U_22
_atom_site_aniso_U_33
_atom_site_aniso_U_23
_atom_site_aniso_U_13
_atom_site_aniso_U_12
Ni1 0.01637(15) 0.01308(15) 0.01723(15) 0.00418(12) 0.00426(11) 0.00337(12)
Ni101 0.01652(15) 0.01324(16) 0.01882(15) 0.00515(12) 0.00446(12) 0.00348(12)
P1 0.0181(3) 0.0139(3) 0.0202(3) 0.0048(2) 0.0065(2) 0.0029(2)
P2 0.0184(3) 0.0159(3) 0.0183(3) 0.0040(2) 0.0054(2) 0.0058(3)
P3 0.0182(3) 0.0149(3) 0.0196(3) 0.0048(2) 0.0037(2) 0.0040(2)
P4 0.0202(3) 0.0145(3) 0.0174(3) 0.0044(2) 0.0032(2) 0.0028(2)
P101 0.0161(3) 0.0139(3) 0.0217(3) 0.0061(2) 0.0016(2) 0.0024(2)
P102 0.0159(3) 0.0146(3) 0.0231(3) 0.0052(2) 0.0034(2) 0.0039(2)
P103 0.0225(3) 0.0147(3) 0.0201(3) 0.0049(2) 0.0070(2) 0.0040(3)
P104 0.0176(3) 0.0150(3) 0.0182(3) 0.0051(2) 0.0046(2) 0.0043(2)
N1 0.0305(13) 0.0176(12) 0.0304(13) 0.0046(10) 0.0171(10) 0.0029(10)
N2 0.0254(12) 0.0154(11) 0.0284(12) 0.0028(9) 0.0121(10) 0.0006(9)
N101 0.0183(11) 0.0218(12) 0.0335(13) 0.0147(11) -0.0041(9) -0.0015(9)
N102 0.0216(12) 0.0215(12) 0.0368(14) 0.0169(11) -0.0006(10) 0.0016(10)
C1 0.0248(13) 0.0186(13) 0.0287(14) 0.0075(11) 0.0126(11) 0.0029(11)
C2 0.0297(15) 0.0228(14) 0.0305(15) 0.0100(12) 0.0135(12) 0.0052(12)
C3 0.0410(19) 0.044(2) 0.0386(18) 0.0207(16) 0.0183(15) 0.0215(16)
C4 0.0350(16) 0.0294(16) 0.0258(14) 0.0093(12) 0.0136(12) 0.0056(13)
C5 0.0392(17) 0.0213(14) 0.0332(16) 0.0068(12) 0.0193(13) 0.0100(13)
C6 0.063(3) 0.039(2) 0.044(2) 0.0053(17) 0.0258(19) 0.024(2)
C7 0.0313(16) 0.0224(15) 0.0408(17) 0.0124(13) 0.0154(13) 0.0099(12)
C8 0.0285(14) 0.0225(14) 0.0306(15) 0.0103(12) 0.0110(12) 0.0040(12)
C9 0.0324(17) 0.0394(19) 0.0312(16) 0.0088(14) 0.0060(13) 0.0058(15)
C10 0.054(2) 0.0214(16) 0.053(2) 0.0018(15) 0.0321(19) -0.0082(15)
C11 0.0375(18) 0.0201(15) 0.058(2) 0.0006(15) 0.0283(17) -0.0016(13)
C12 0.0235(13) 0.0188(13) 0.0277(14) 0.0019(11) 0.0081(11) 0.0054(11)
C13 0.0266(15) 0.0257(17) 0.046(2) -0.0103(14) 0.0088(14) 0.0001(13)
C14 0.0339(18) 0.0331(19) 0.042(2) -0.0138(16) 0.0027(15) -0.0011(15)
C15 0.042(2) 0.037(2) 0.0331(17) -0.0078(15) 0.0111(15) 0.0039(16)
C16 0.0303(15) 0.0290(16) 0.0284(15) -0.0017(12) 0.0108(12) 0.0046(13)
C17 0.0220(13) 0.0149(12) 0.0218(12) 0.0004(10) 0.0049(10) 0.0046(10)
C18 0.0227(13) 0.0198(13) 0.0211(12) 0.0066(10) 0.0087(10) 0.0094(11)
C19 0.0284(14) 0.0255(15) 0.0247(13) 0.0083(11) 0.0088(11) 0.0109(12)
C20 0.0326(16) 0.0369(18) 0.0213(13) 0.0093(12) 0.0054(11) 0.0161(14)
C21 0.0427(18) 0.0312(17) 0.0285(15) 0.0117(13) 0.0090(13) 0.0218(15)
C22 0.048(2) 0.0229(15) 0.0295(15) 0.0112(12) 0.0073(14) 0.0160(14)
C23 0.0326(15) 0.0204(14) 0.0265(14) 0.0085(11) 0.0060(11) 0.0084(12)
C24 0.0250(13) 0.0176(13) 0.0196(12) 0.0066(10) 0.0085(10) 0.0082(11)
C25 0.0263(14) 0.0301(16) 0.0228(13) 0.0123(11) 0.0085(11) 0.0149(12)
C26 0.0331(16) 0.0360(18) 0.0246(14) 0.0168(13) 0.0107(12) 0.0137(14)
C27 0.0288(15) 0.0358(18) 0.0267(14) 0.0146(13) 0.0113(12) 0.0082(13)
C28 0.0256(15) 0.043(2) 0.0370(17) 0.0189(15) 0.0135(13) 0.0132(14)
C29 0.0279(15) 0.0332(17) 0.0267(14) 0.0135(12) 0.0099(11) 0.0135(13)
C30 0.0197(12) 0.0166(13) 0.0246(13) 0.0061(10) 0.0045(10) 0.0022(10)
C31 0.0241(14) 0.0214(14) 0.0297(15) 0.0101(12) 0.0024(11) 0.0011(11)
C32 0.0287(16) 0.0296(17) 0.0405(18) 0.0125(14) 0.0050(13) -0.0045(13)
C33 0.043(2) 0.041(2) 0.0374(18) 0.0212(16) 0.0089(15) -0.0054(16)
C34 0.0425(19) 0.046(2) 0.0233(15) 0.0151(15) 0.0031(13) -0.0041(16)
C35 0.0289(15) 0.0303(16) 0.0230(14) 0.0081(12) 0.0009(11) 0.0005(13)
C36 0.0172(12) 0.0199(13) 0.0228(13) 0.0064(10) 0.0045(10) 0.0036(10)
C37 0.0219(14) 0.0243(15) 0.0442(18) 0.0011(13) 0.0012(13) 0.0093(12)
C38 0.0199(14) 0.038(2) 0.055(2) 0.0027(17) -0.0035(14) 0.0097(14)
C39 0.0214(14) 0.041(2) 0.0418(19) 0.0005(16) -0.0040(13) 0.0055(14)
C40 0.0280(15) 0.0282(16) 0.0300(15) -0.0041(13) -0.0005(12) 0.0041(13)
C41 0.0226(13) 0.0228(14) 0.0278(14) 0.0048(11) 0.0024(11) 0.0055(11)
C42 0.0242(13) 0.0160(13) 0.0221(12) 0.0042(10) 0.0026(10) 0.0079(10)
C43 0.0343(16) 0.0216(14) 0.0286(14) 0.0103(11) 0.0125(12) 0.0130(12)
C44 0.0390(17) 0.0194(14) 0.0330(16) 0.0079(12) 0.0090(13) 0.0115(13)
C45 0.0287(15) 0.0227(15) 0.0344(16) 0.0029(12) 0.0108(12) 0.0107(12)
C46 0.0306(15) 0.0250(15) 0.0315(15) 0.0040(12) 0.0119(12) 0.0065(12)
C47 0.0271(14) 0.0187(13) 0.0272(14) 0.0055(11) 0.0071(11) 0.0080(11)
C48 0.0263(14) 0.0171(13) 0.0199(12) 0.0009(10) 0.0035(10) 0.0032(11)
C49 0.0260(14) 0.0213(14) 0.0250(13) 0.0052(11) 0.0068(11) 0.0049(11)
C50 0.0364(17) 0.0205(14) 0.0335(16) 0.0030(12) 0.0112(13) 0.0083(13)
C51 0.048(2) 0.0291(17) 0.0350(17) -0.0011(14) 0.0166(15) 0.0139(15)
C52 0.062(3) 0.038(2) 0.0374(19) 0.0092(16) 0.0291(18) 0.0162(18)
C53 0.048(2) 0.0227(15) 0.0352(17) 0.0097(13) 0.0187(15) 0.0081(14)
C54 0.0309(15) 0.0186(13) 0.0185(12) 0.0073(10) 0.0032(10) 0.0042(11)
C55 0.0408(19) 0.0294(18) 0.0372(18) 0.0135(15) -0.0107(15) -0.0017(15)
C56 0.048(2) 0.046(2) 0.0378(19) 0.0226(17) -0.0145(16) -0.0019(18)
C57 0.0420(19) 0.0322(18) 0.0331(17) 0.0197(14) 0.0004(14) 0.0074(15)
C58 0.0351(16) 0.0242(15) 0.0266(14) 0.0118(12) 0.0080(12) 0.0091(13)
C59 0.0274(14) 0.0224(14) 0.0219(13) 0.0074(11) 0.0037(10) 0.0055(11)
C60 0.0202(12) 0.0166(12) 0.0233(12) 0.0071(10) 0.0018(10) 0.0041(10)
C61 0.0237(14) 0.0194(14) 0.0298(14) 0.0072(11) -0.0013(11) 0.0018(11)
C62 0.0240(14) 0.0231(15) 0.0425(18) 0.0097(13) -0.0013(13) 0.0013(12)
C63 0.0231(15) 0.0300(17) 0.053(2) 0.0195(15) 0.0084(14) 0.0043(13)
C64 0.0272(15) 0.0311(17) 0.0398(17) 0.0186(14) 0.0132(13) 0.0103(13)
C65 0.0249(14) 0.0215(14) 0.0292(14) 0.0097(11) 0.0065(11) 0.0062(11)
C66 0.0224(13) 0.0181(13) 0.0237(13) 0.0066(10) 0.0028(10) 0.0037(10)
C67 0.0307(15) 0.0214(14) 0.0291(14) 0.0087(11) 0.0089(12) 0.0059(12)
C68 0.0409(18) 0.0230(15) 0.0445(19) 0.0148(14) 0.0169(15) 0.0121(14)
C69 0.048(2) 0.0334(19) 0.044(2) 0.0254(16) 0.0125(16) 0.0138(16)
C70 0.0401(18) 0.0382(19) 0.0303(16) 0.0185(14) 0.0127(13) 0.0122(15)
C71 0.0256(14) 0.0252(15) 0.0283(14) 0.0082(12) 0.0081(11) 0.0045(12)
C72 0.0217(13) 0.0212(14) 0.0376(16) 0.0112(12) 0.0103(12) 0.0054(11)
C73 0.0310(16) 0.0251(16) 0.0404(18) 0.0069(13) 0.0083(13) 0.0071(13)
C74 0.048(2) 0.0273(18) 0.0407(19) 0.0027(15) 0.0114(16) 0.0042(15)
C75 0.072(3) 0.035(2) 0.054(3) 0.0043(18) 0.024(2) 0.024(2)
C76 0.056(3) 0.037(2) 0.074(3) 0.021(2) 0.025(2) 0.029(2)
C77 0.0399(19) 0.0301(18) 0.047(2) 0.0175(15) 0.0148(15) 0.0173(15)
C78 0.0331(15) 0.0173(13) 0.0257(14) 0.0073(11) 0.0101(11) 0.0036(12)
C79 0.0313(16) 0.0295(17) 0.0439(19) 0.0195(15) 0.0120(14) 0.0051(13)
C80 0.0325(17) 0.0359(19) 0.054(2) 0.0200(17) 0.0203(16) 0.0094(15)
C81 0.048(2) 0.0272(17) 0.046(2) 0.0140(15) 0.0260(17) 0.0083(15)
C82 0.060(2) 0.0323(19) 0.0356(18) 0.0196(15) 0.0225(17) 0.0125(17)
C83 0.0380(18) 0.0316(17) 0.0344(17) 0.0158(14) 0.0119(14) 0.0117(14)
C84 0.0301(16) 0.0294(17) 0.045(2) 0.0220(15) -0.0056(14) -0.0014(14)
C85 0.062(3) 0.039(2) 0.038(2) 0.0202(17) -0.0158(18) -0.013(2)
C86 0.092(5) 0.063(4) 0.071(4) 0.039(3) -0.051(3) -0.035(3)
C87 0.065(4) 0.061(4) 0.153(7) 0.056(4) -0.073(5) -0.032(3)
C88 0.025(2) 0.071(4) 0.183(8) 0.071(5) -0.012(3) -0.005(2)
C89 0.0295(19) 0.049(3) 0.094(4) 0.038(3) 0.003(2) 0.0086(18)
C101 0.0174(12) 0.0186(13) 0.0286(14) 0.0093(11) -0.0027(10) -0.0009(10)
C102 0.0187(12) 0.0233(15) 0.0315(15) 0.0073(12) -0.0003(11) 0.0001(11)
C103 0.0297(16) 0.038(2) 0.0339(17) 0.0036(14) 0.0056(13) 0.0047(14)
C104 0.0242(14) 0.0230(15) 0.0430(18) 0.0100(13) 0.0009(12) 0.0057(12)
C105 0.0270(15) 0.0279(16) 0.0328(16) 0.0122(13) -0.0026(12) 0.0020(12)
C106 0.048(2) 0.048(2) 0.042(2) 0.0213(18) -0.0105(17) 0.0130(19)
C107 0.0293(15) 0.0316(17) 0.0288(15) 0.0075(13) -0.0010(12) 0.0035(13)
C108 0.0218(13) 0.0231(15) 0.0333(15) 0.0044(12) -0.0011(11) 0.0034(11)
C109 0.0336(17) 0.038(2) 0.0405(19) -0.0008(15) 0.0020(14) 0.0160(15)
C110 0.0255(16) 0.038(2) 0.066(3) 0.032(2) -0.0114(16) -0.0107(15)
C111 0.0232(15) 0.046(2) 0.059(2) 0.039(2) -0.0037(15) -0.0071(15)
C112 0.0207(13) 0.0210(14) 0.0298(14) 0.0122(11) 0.0026(11) 0.0019(11)
C113 0.0271(16) 0.046(2) 0.048(2) 0.0321(18) 0.0050(14) 0.0039(15)
C114 0.044(2) 0.043(2) 0.0390(19) 0.0276(17) 0.0057(16) 0.0039(17)
C115 0.0409(19) 0.0379(19) 0.0276(15) 0.0154(14) -0.0037(13) 0.0059(15)
C116 0.0262(14) 0.0244(15) 0.0272(14) 0.0082(12) -0.0011(11) 0.0025(12)
C117 0.0223(13) 0.0160(13) 0.0266(13) 0.0078(10) 0.0030(10) 0.0054(10)
C118 0.0188(12) 0.0178(13) 0.0288(14) 0.0064(11) 0.0038(10) 0.0031(10)
C119 0.0198(15) 0.0285(18) 0.075(3) -0.0155(18) -0.0030(16) 0.0069(13)
C120 0.0174(16) 0.053(3) 0.099(4) -0.028(3) -0.0115(19) 0.0077(17)
C121 0.0252(16) 0.036(2) 0.050(2) -0.0074(17) -0.0020(14) -0.0044(14)
C122 0.0345(17) 0.0236(15) 0.0290(15) 0.0011(12) 0.0006(12) 0.0052(13)
C123 0.0293(15) 0.0259(15) 0.0223(13) 0.0027(11) 0.0011(11) 0.0084(12)
C124 0.0201(13) 0.0212(14) 0.0271(14) 0.0056(11) 0.0028(10) 0.0092(11)
C125 0.0225(13) 0.0237(15) 0.0340(15) 0.0056(12) 0.0096(11) 0.0080(12)
C126 0.0300(16) 0.0357(18) 0.0339(16) 0.0045(13) 0.0122(13) 0.0174(14)
C127 0.0443(19) 0.0326(18) 0.0323(17) 0.0039(14) 0.0085(14) 0.0231(16)
C128 0.051(2) 0.0185(14) 0.0328(16) 0.0060(12) 0.0070(14) 0.0125(14)
C129 0.0351(16) 0.0232(15) 0.0260(14) 0.0086(12) 0.0040(12) 0.0096(13)
C130 0.0238(13) 0.0156(12) 0.0267(13) 0.0063(10) 0.0108(10) 0.0070(10)
C131 0.0284(15) 0.0233(15) 0.0349(16) 0.0075(12) 0.0148(12) 0.0068(12)
C132 0.0348(17) 0.0247(16) 0.051(2) 0.0109(14) 0.0271(16) 0.0066(13)
C133 0.0251(15) 0.0251(16) 0.063(2) 0.0082(15) 0.0226(15) 0.0035(13)
C134 0.0273(15) 0.0244(16) 0.0454(19) 0.0046(14) 0.0085(13) 0.0072(13)
C135 0.0294(15) 0.0190(14) 0.0334(15) 0.0066(12) 0.0101(12) 0.0068(12)
C136 0.0265(14) 0.0202(14) 0.0251(13) 0.0042(11) 0.0082(11) 0.0067(11)
C137 0.059(2) 0.0203(16) 0.0394(18) 0.0029(13) 0.0285(17) 0.0033(16)
C138 0.066(3) 0.0270(18) 0.044(2) 0.0008(15) 0.034(2) 0.0075(18)
C139 0.056(2) 0.0258(17) 0.0304(16) -0.0032(13) 0.0138(15) 0.0110(16)
C140 0.0350(16) 0.0178(14) 0.0305(15) 0.0017(12) 0.0081(12) 0.0022(12)
C141 0.0255(14) 0.0205(14) 0.0219(13) 0.0023(10) 0.0067(10) 0.0036(11)
C142 0.0296(14) 0.0209(14) 0.0208(12) 0.0079(10) 0.0067(11) 0.0050(11)
C143 0.0429(19) 0.0240(16) 0.0358(18) 0.0099(14) -0.0083(15) 0.0010(14)
C144 0.049(2) 0.034(2) 0.042(2) 0.0105(16) -0.0156(17) 0.0015(17)
C145 0.044(2) 0.039(2) 0.0366(18) 0.0193(16) -0.0035(15) 0.0108(16)
C146 0.0400(18) 0.0230(15) 0.0346(16) 0.0153(13) 0.0091(13) 0.0094(13)
C147 0.0307(15) 0.0238(15) 0.0238(13) 0.0085(11) 0.0083(11) 0.0054(12)
C148 0.0203(12) 0.0177(13) 0.0184(11) 0.0076(10) 0.0068(9) 0.0050(10)
C149 0.0269(14) 0.0177(13) 0.0284(14) 0.0067(11) 0.0036(11) 0.0057(11)
C150 0.0332(16) 0.0193(14) 0.0376(17) 0.0116(12) 0.0076(13) 0.0106(12)
C151 0.0262(14) 0.0315(16) 0.0326(15) 0.0178(13) 0.0083(12) 0.0104(13)
C152 0.0261(14) 0.0264(15) 0.0275(14) 0.0116(12) -0.0004(11) 0.0065(12)
C153 0.0197(12) 0.0201(13) 0.0268(13) 0.0098(11) 0.0031(10) 0.0037(10)
C154 0.0191(12) 0.0198(13) 0.0203(12) 0.0072(10) 0.0056(9) 0.0040(10)
C155 0.0269(14) 0.0280(16) 0.0322(15) 0.0139(12) 0.0134(12) 0.0126(12)
C156 0.0279(15) 0.0335(17) 0.0360(16) 0.0136(13) 0.0157(13) 0.0138(13)
C157 0.0252(14) 0.0353(18) 0.0307(15) 0.0124(13) 0.0121(12) 0.0054(13)
C158 0.0308(15) 0.0337(17) 0.0293(15) 0.0170(13) 0.0133(12) 0.0109(13)
C159 0.0240(13) 0.0272(15) 0.0256(13) 0.0107(11) 0.0100(11) 0.0115(12)
C160 0.0194(12) 0.0163(12) 0.0200(12) 0.0046(10) 0.0034(9) 0.0039(10)
C161 0.0261(14) 0.0262(15) 0.0256(14) 0.0027(12) 0.0076(11) 0.0002(12)
C162 0.0315(17) 0.0356(19) 0.0273(15) -0.0039(14) 0.0052(13) -0.0035(14)
C163 0.0297(16) 0.0306(18) 0.0368(17) 0.0008(14) 0.0047(13) -0.0063(13)
C164 0.0292(15) 0.0269(16) 0.0339(16) 0.0077(13) 0.0092(12) -0.0030(13)
C165 0.0232(13) 0.0230(14) 0.0219(13) 0.0061(11) 0.0051(10) 0.0036(11)
C166 0.0287(14) 0.0154(13) 0.0244(13) 0.0088(10) 0.0032(11) 0.0027(11)
C167 0.0346(17) 0.0226(15) 0.0341(17) 0.0034(13) 0.0054(13) 0.0086(13)
C168 0.0424(19) 0.0219(16) 0.0351(17) -0.0009(13) -0.0034(14) 0.0014(14)
C169 0.0297(16) 0.0264(17) 0.048(2) 0.0130(15) -0.0031(14) 0.0001(13)
C170 0.0292(16) 0.0307(18) 0.052(2) 0.0137(16) 0.0083(15) 0.0042(14)
C171 0.0302(15) 0.0252(16) 0.0325(16) 0.0052(12) 0.0059(12) 0.0022(13)
C172 0.0395(18) 0.0228(15) 0.0333(16) 0.0052(13) 0.0171(14) 0.0048(13)
C173 0.071(3) 0.0308(19) 0.0349(19) 0.0070(15) 0.0252(19) 0.0006(18)
C174 0.113(5) 0.049(3) 0.049(3) 0.011(2) 0.053(3) -0.001(3)
C175 0.120(5) 0.052(3) 0.098(5) 0.018(3) 0.090(4) 0.007(3)
C176 0.063(3) 0.052(3) 0.100(4) 0.010(3) 0.060(3) 0.003(2)
C177 0.047(2) 0.045(2) 0.065(3) 0.012(2) 0.035(2) 0.0031(19)
C178 0.0251(13) 0.0171(13) 0.0284(14) 0.0078(11) 0.0102(11) 0.0006(11)
C179 0.0347(16) 0.0238(15) 0.0348(16) 0.0121(13) 0.0136(13) 0.0085(13)
C180 0.052(2) 0.0242(17) 0.059(2) 0.0125(16) 0.0222(19) 0.0159(16)
C181 0.074(3) 0.0190(17) 0.057(3) 0.0008(16) 0.022(2) 0.0066(18)
C182 0.057(2) 0.0265(18) 0.0350(18) 0.0002(14) 0.0117(16) 0.0010(17)
C183 0.0340(16) 0.0214(15) 0.0330(16) 0.0075(12) 0.0080(13) -0.0002(13)
C184 0.0216(13) 0.0166(13) 0.0285(14) 0.0048(11) 0.0036(10) 0.0040(10)
C185 0.046(2) 0.0300(18) 0.0332(17) 0.0045(14) 0.0059(14) 0.0177(16)
C186 0.067(3) 0.034(2) 0.047(2) 0.0130(17) 0.0125(19) 0.032(2)
C187 0.048(2) 0.0316(19) 0.045(2) 0.0180(16) 0.0028(16) 0.0124(16)
C188 0.0370(17) 0.0306(17) 0.0345(17) 0.0161(14) 0.0085(13) 0.0097(14)
C189 0.0242(13) 0.0243(15) 0.0318(15) 0.0119(12) 0.0088(11) 0.0049(12)
B1 0.0250(15) 0.0182(15) 0.0279(16) 0.0098(12) 0.0045(12) 0.0014(12)
B101 0.0258(15) 0.0190(15) 0.0224(14) 0.0067(12) 0.0078(12) 0.0036(12)

loop_
_atom_type_symbol
_atom_type_scat_dispersion_real
_atom_type_scat_dispersion_imag
_atom_type_scat_Cromer_Mann_a1
_atom_type_scat_Cromer_Mann_b1
_atom_type_scat_Cromer_Mann_a2
_atom_type_scat_Cromer_Mann_b2
_atom_type_scat_Cromer_Mann_a3
_atom_type_scat_Cromer_Mann_b3
_atom_type_scat_Cromer_Mann_a4
_atom_type_scat_Cromer_Mann_b4
_atom_type_scat_Cromer_Mann_c
_atom_type_scat_source
C 0.0033 0.0016 2.3100 20.8439 1.0200 10.2075 1.5886 0.5687 0.8650 51.6512 0.2156 'International Tables Vol C 4.2.6.8 and 6.1.1.4'
H 0.0000 0.0000 0.4930 10.5109 0.3229 26.1257 0.1402 3.1424 0.0408 57.7998 0.0030 'International Tables Vol C 4.2.6.8 and 6.1.1.4'
B 0.0013 0.0007 2.0545 23.2185 1.3326 1.0210 1.0979 60.3498 0.7068 0.1403 -0.1932 'International Tables Vol C 4.2.6.8 and 6.1.1.4'
N 0.0061 0.0033 12.2126 0.0057 3.1322 9.8933 2.0125 28.9975 1.1663 0.5826 -11.5290 'International Tables Vol C 4.2.6.8 and 6.1.1.4'
P 0.1023 0.0942 6.4345 1.9067 4.1791 27.1570 1.7800 0.5260 1.4908 68.1645 1.1149 'International Tables Vol C 4.2.6.8 and 6.1.1.4'
Ni 0.3393 1.1124 12.8376 3.8785 7.2920 0.2565 4.4438 12.1763 2.3800 66.3421 1.0341 'International Tables Vol C 4.2.6.8 and 6.1.1.4'

loop_
_geom_angle_atom_site_label_1
_geom_angle_atom_site_label_2
_geom_angle_atom_site_label_3
_geom_angle
_geom_angle_publ_flag
P1 Ni1 P2 93.55(3) yes
P1 Ni1 P3 108.38(3) yes
P2 Ni1 P3 116.83(3) yes
P1 Ni1 P4 119.54(3) yes
P2 Ni1 P4 108.56(3) yes
P3 Ni1 P4 109.62(3) yes
P101 Ni101 P102 93.93(3) yes
P101 Ni101 P103 120.61(3) yes
P102 Ni101 P103 108.46(3) yes
P101 Ni101 P104 106.93(3) yes
P102 Ni101 P104 116.94(3) yes
P103 Ni101 P104 109.70(3) yes
Ni1 P1 N1 143.67(10) yes
Ni1 P1 N2 124.08(9) yes
N1 P1 N2 92.23(13) yes
Ni1 P2 C17 113.25(9) yes
Ni1 P2 C18 116.89(9) yes
C17 P2 C18 101.42(13) yes
Ni1 P2 C24 118.69(9) yes
C17 P2 C24 101.30(13) yes
C18 P2 C24 102.77(12) yes
Ni1 P3 C30 123.40(10) yes
Ni1 P3 C36 111.08(10) yes
C30 P3 C36 100.39(13) yes
Ni1 P3 C42 117.13(9) yes
C30 P3 C42 100.34(13) yes
C36 P3 C42 101.17(13) yes
Ni1 P4 C48 117.24(10) yes
Ni1 P4 C54 114.15(10) yes
C48 P4 C54 102.52(13) yes
Ni1 P4 C60 117.02(9) yes
C48 P4 C60 100.67(13) yes
C54 P4 C60 103.02(13) yes
Ni101 P101 N101 142.86(10) yes
Ni101 P101 N102 124.71(9) yes
N101 P101 N102 92.31(13) yes
Ni101 P102 C117 114.35(9) yes
Ni101 P102 C118 118.70(10) yes
C117 P102 C118 100.89(14) yes
Ni101 P102 C124 117.41(10) yes
C117 P102 C124 100.10(14) yes
C118 P102 C124 102.51(13) yes
Ni101 P103 C130 116.70(10) yes
Ni101 P103 C136 113.87(10) yes
C130 P103 C136 103.12(13) yes
Ni101 P103 C142 117.55(10) yes
C130 P103 C142 101.00(14) yes
C136 P103 C142 102.42(14) yes
Ni101 P104 C148 117.51(9) yes
Ni101 P104 C154 109.98(10) yes
C148 P104 C154 101.27(12) yes
Ni101 P104 C160 123.73(9) yes
C148 P104 C160 99.95(13) yes
C154 P104 C160 101.14(13) yes
P1 N1 C1 127.8(2) yes
P1 N1 C10 116.1(2) yes
C1 N1 C10 116.0(2) yes
P1 N2 C11 113.6(2) yes
P1 N2 C12 126.8(2) yes
C11 N2 C12 116.2(3) yes
P101 N101 C101 128.5(2) yes
P101 N101 C110 115.6(2) yes
C101 N101 C110 115.8(2) yes
P101 N102 C111 114.4(2) yes
P101 N102 C112 127.5(2) yes
C111 N102 C112 116.0(3) yes
N1 C1 C2 120.1(3) yes
N1 C1 C8 117.6(3) yes
C2 C1 C8 121.9(3) yes
C1 C2 C3 122.8(3) yes
C1 C2 C4 118.2(3) yes
C3 C2 C4 118.9(3) yes
C2 C3 H31 110.8 no
C2 C3 H32 110.4 no
H31 C3 H32 109.0 no
C2 C3 H33 109.4 no
H31 C3 H33 108.9 no
H32 C3 H33 108.3 no
C2 C4 C5 121.1(3) yes
C2 C4 H41 120.3 no
C5 C4 H41 118.6 no
C4 C5 C6 119.7(3) yes
C4 C5 C7 119.1(3) yes
C6 C5 C7 121.1(3) yes
C5 C6 H61 110.9 no
C5 C6 H62 108.7 no
H61 C6 H62 109.0 no
C5 C6 H63 110.2 no
H61 C6 H63 109.1 no
H62 C6 H63 108.9 no
C5 C7 C8 121.7(3) yes
C5 C7 H71 119.2 no
C8 C7 H71 119.2 no
C1 C8 C7 117.8(3) yes
C1 C8 C9 121.7(3) yes
C7 C8 C9 120.5(3) yes
C8 C9 H91 111.8 no
C8 C9 H92 110.9 no
H91 C9 H92 106.0 no
C8 C9 H93 112.3 no
H91 C9 H93 107.6 no
H92 C9 H93 107.9 no
N1 C10 C11 105.2(3) yes
N1 C10 H101 109.7 no
C11 C10 H101 111.4 no
N1 C10 H102 110.0 no
C11 C10 H102 110.7 no
H101 C10 H102 109.7 no
C10 C11 N2 106.7(3) yes
C10 C11 H111 111.0 no
N2 C11 H111 109.8 no
C10 C11 H112 110.9 no
N2 C11 H112 110.1 no
H111 C11 H112 108.3 no
N2 C12 C13 117.5(3) yes
N2 C12 C17 124.0(3) yes
C13 C12 C17 118.5(3) yes
C12 C13 C14 121.5(3) yes
C12 C13 H131 119.3 no
C14 C13 H131 119.1 no
C13 C14 C15 120.5(3) yes
C13 C14 H141 119.0 no
C15 C14 H141 120.5 no
C14 C15 C16 119.2(3) yes
C14 C15 H151 120.6 no
C16 C15 H151 120.2 no
C15 C16 C17 122.0(3) yes
C15 C16 H161 119.1 no
C17 C16 H161 118.9 no
P2 C17 C12 123.5(2) yes
P2 C17 C16 118.4(2) yes
C12 C17 C16 118.1(3) yes
P2 C18 C19 119.8(2) yes
P2 C18 C23 121.5(2) yes
C19 C18 C23 118.7(3) yes
C18 C19 C20 120.8(3) yes
C18 C19 H191 119.3 no
C20 C19 H191 119.9 no
C19 C20 C21 119.8(3) yes
C19 C20 H201 118.5 no
C21 C20 H201 121.7 no
C20 C21 C22 120.3(3) yes
C20 C21 H211 119.0 no
C22 C21 H211 120.7 no
C21 C22 C23 119.9(3) yes
C21 C22 H221 120.4 no
C23 C22 H221 119.7 no
C22 C23 C18 120.5(3) yes
C22 C23 H231 119.0 no
C18 C23 H231 120.5 no
P2 C24 C25 117.3(2) yes
P2 C24 C29 124.3(2) yes
C25 C24 C29 118.4(3) yes
C24 C25 C26 120.9(3) yes
C24 C25 H251 118.2 no
C26 C25 H251 120.9 no
C25 C26 C27 120.2(3) yes
C25 C26 H261 119.4 no
C27 C26 H261 120.4 no
C26 C27 C28 119.5(3) yes
C26 C27 H271 121.0 no
C28 C27 H271 119.5 no
C27 C28 C29 120.2(3) yes
C27 C28 H281 119.6 no
C29 C28 H281 120.2 no
C24 C29 C28 120.9(3) yes
C24 C29 H291 119.9 no
C28 C29 H291 119.2 no
P3 C30 C31 119.2(2) yes
P3 C30 C35 122.1(2) yes
C31 C30 C35 118.5(3) yes
C30 C31 C32 121.2(3) yes
C30 C31 H311 118.3 no
C32 C31 H311 120.5 no
C31 C32 C33 119.8(3) yes
C31 C32 H321 120.6 no
C33 C32 H321 119.7 no
C32 C33 C34 120.1(3) yes
C32 C33 H331 119.9 no
C34 C33 H331 120.0 no
C33 C34 C35 120.0(3) yes
C33 C34 H341 120.1 no
C35 C34 H341 119.8 no
C30 C35 C34 120.4(3) yes
C30 C35 H351 119.7 no
C34 C35 H351 119.9 no
P3 C36 C37 121.9(2) yes
P3 C36 C41 119.8(2) yes
C37 C36 C41 118.1(3) yes
C36 C37 C38 120.4(3) yes
C36 C37 H371 119.3 no
C38 C37 H371 120.3 no
C37 C38 C39 120.6(3) yes
C37 C38 H381 120.5 no
C39 C38 H381 118.8 no
C38 C39 C40 119.9(3) yes
C38 C39 H391 120.5 no
C40 C39 H391 119.6 no
C39 C40 C41 119.2(3) yes
C39 C40 H401 120.4 no
C41 C40 H401 120.3 no
C36 C41 C40 121.8(3) yes
C36 C41 H411 118.7 no
C40 C41 H411 119.5 no
P3 C42 C43 122.3(2) yes
P3 C42 C47 118.5(2) yes
C43 C42 C47 119.0(3) yes
C42 C43 C44 120.0(3) yes
C42 C43 H431 120.1 no
C44 C43 H431 119.8 no
C43 C44 C45 120.4(3) yes
C43 C44 H441 119.3 no
C45 C44 H441 120.3 no
C44 C45 C46 120.0(3) yes
C44 C45 H451 121.2 no
C46 C45 H451 118.8 no
C45 C46 C47 119.8(3) yes
C45 C46 H461 120.2 no
C47 C46 H461 120.0 no
C46 C47 C42 120.8(3) yes
C46 C47 H471 119.7 no
C42 C47 H471 119.6 no
P4 C48 C49 119.6(2) yes
P4 C48 C53 120.9(2) yes
C49 C48 C53 119.4(3) yes
C48 C49 C50 120.1(3) yes
C48 C49 H491 120.5 no
C50 C49 H491 119.4 no
C49 C50 C51 120.2(3) yes
C49 C50 H501 119.7 no
C51 C50 H501 120.1 no
C50 C51 C52 119.7(3) yes
C50 C51 H511 119.2 no
C52 C51 H511 121.1 no
C51 C52 C53 120.5(3) yes
C51 C52 H521 120.3 no
C53 C52 H521 119.2 no
C48 C53 C52 120.1(3) yes
C48 C53 H531 120.2 no
C52 C53 H531 119.7 no
P4 C54 C55 123.1(2) yes
P4 C54 C59 119.5(2) yes
C55 C54 C59 117.3(3) yes
C54 C55 C56 121.6(3) yes
C54 C55 H551 119.0 no
C56 C55 H551 119.4 no
C55 C56 C57 119.8(3) yes
C55 C56 H561 120.1 no
C57 C56 H561 120.2 no
C56 C57 C58 119.0(3) yes
C56 C57 H571 120.4 no
C58 C57 H571 120.6 no
C57 C58 C59 120.8(3) yes
C57 C58 H581 120.4 no
C59 C58 H581 118.9 no
C54 C59 C58 121.5(3) yes
C54 C59 H591 120.2 no
C58 C59 H591 118.3 no
P4 C60 C61 123.1(2) yes
P4 C60 C65 118.6(2) yes
C61 C60 C65 118.3(3) yes
C60 C61 C62 120.3(3) yes
C60 C61 H611 119.7 no
C62 C61 H611 119.9 no
C61 C62 C63 120.4(3) yes
C61 C62 H621 118.7 no
C63 C62 H621 121.0 no
C62 C63 C64 120.2(3) yes
C62 C63 H631 119.4 no
C64 C63 H631 120.4 no
C63 C64 C65 119.8(3) yes
C63 C64 H641 121.5 no
C65 C64 H641 118.6 no
C64 C65 C60 121.1(3) yes
C64 C65 H651 118.9 no
C60 C65 H651 120.0 no
C67 C66 C71 115.4(3) yes
C67 C66 B1 120.5(3) yes
C71 C66 B1 124.1(3) yes
C66 C67 C68 122.8(3) yes
C66 C67 H671 118.2 no
C68 C67 H671 118.9 no
C67 C68 C69 120.1(3) yes
C67 C68 H681 120.3 no
C69 C68 H681 119.6 no
C68 C69 C70 118.7(3) yes
C68 C69 H691 120.1 no
C70 C69 H691 121.1 no
C69 C70 C71 120.4(3) yes
C69 C70 H701 120.3 no
C71 C70 H701 119.3 no
C70 C71 C66 122.4(3) yes
C70 C71 H711 117.9 no
C66 C71 H711 119.7 no
C73 C72 C77 115.0(3) yes
C73 C72 B1 123.0(3) yes
C77 C72 B1 121.9(3) yes
C72 C73 C74 123.2(3) yes
C72 C73 H731 118.8 no
C74 C73 H731 118.0 no
C73 C74 C75 119.4(4) yes
C73 C74 H741 120.4 no
C75 C74 H741 120.2 no
C74 C75 C76 119.3(4) yes
C74 C75 H751 119.6 no
C76 C75 H751 121.2 no
C75 C76 C77 120.7(4) yes
C75 C76 H761 121.2 no
C77 C76 H761 118.1 no
C76 C77 C72 122.4(4) yes
C76 C77 H771 119.2 no
C72 C77 H771 118.4 no
C79 C78 C83 114.6(3) yes
C79 C78 B1 122.8(3) yes
C83 C78 B1 122.3(3) yes
C78 C79 C80 123.3(3) yes
C78 C79 H791 119.3 no
C80 C79 H791 117.4 no
C79 C80 C81 120.2(4) yes
C79 C80 H801 121.1 no
C81 C80 H801 118.7 no
C80 C81 C82 118.6(3) yes
C80 C81 H811 120.6 no
C82 C81 H811 120.7 no
C81 C82 C83 121.1(3) yes
C81 C82 H821 118.8 no
C83 C82 H821 120.1 no
C78 C83 C82 122.2(3) yes
C78 C83 H831 119.4 no
C82 C83 H831 118.4 no
C85 C84 C89 116.7(4) yes
C85 C84 B1 122.6(4) yes
C89 C84 B1 120.5(4) yes
C84 C85 C86 121.5(6) yes
C84 C85 H851 119.0 no
C86 C85 H851 119.5 no
C85 C86 C87 121.0(7) yes
C85 C86 H861 119.0 no
C87 C86 H861 120.0 no
C86 C87 C88 119.1(5) yes
C86 C87 H871 120.5 no
C88 C87 H871 120.3 no
C87 C88 C89 120.4(7) yes
C87 C88 H881 120.0 no
C89 C88 H881 119.6 no
C84 C89 C88 121.3(6) yes
C84 C89 H891 119.7 no
C88 C89 H891 119.0 no
N101 C101 C102 117.9(3) yes
N101 C101 C108 120.0(3) yes
C102 C101 C108 121.6(3) yes
C101 C102 C103 121.8(3) yes
C101 C102 C104 118.5(3) yes
C103 C102 C104 119.7(3) yes
C102 C103 H1031 110.5 no
C102 C103 H1032 110.8 no
H1031 C103 H1032 108.6 no
C102 C103 H1033 111.0 no
H1031 C103 H1033 107.9 no
H1032 C103 H1033 108.0 no
C102 C104 C105 121.3(3) yes
C102 C104 H1041 119.7 no
C105 C104 H1041 119.0 no
C104 C105 C106 121.4(3) yes
C104 C105 C107 118.8(3) yes
C106 C105 C107 119.8(3) yes
C105 C106 H1061 110.7 no
C105 C106 H1062 111.3 no
H1061 C106 H1062 106.6 no
C105 C106 H1063 111.2 no
H1061 C106 H1063 108.5 no
H1062 C106 H1063 108.4 no
C105 C107 C108 121.9(3) yes
C105 C107 H1071 118.4 no
C108 C107 H1071 119.7 no
C101 C108 C107 117.7(3) yes
C101 C108 C109 122.5(3) yes
C107 C108 C109 119.7(3) yes
C108 C109 H1091 107.2 no
C108 C109 H1092 111.5 no
H1091 C109 H1092 110.2 no
C108 C109 H1093 108.8 no
H1091 C109 H1093 107.8 no
H1092 C109 H1093 111.2 no
N101 C110 C111 106.3(3) yes
N101 C110 H1101 111.2 no
C111 C110 H1101 113.1 no
N101 C110 H1102 107.6 no
C111 C110 H1102 109.1 no
H1101 C110 H1102 109.4 no
N102 C111 C110 106.4(3) yes
N102 C111 H1111 110.3 no
C110 C111 H1111 110.0 no
N102 C111 H1112 111.2 no
C110 C111 H1112 109.9 no
H1111 C111 H1112 109.0 no
N102 C112 C113 116.6(3) yes
N102 C112 C117 125.1(3) yes
C113 C112 C117 118.3(3) yes
C112 C113 C114 121.3(3) yes
C112 C113 H1131 119.5 no
C114 C113 H1131 119.2 no
C113 C114 C115 120.4(3) yes
C113 C114 H1141 119.6 no
C115 C114 H1141 120.0 no
C114 C115 C116 119.0(3) yes
C114 C115 H1151 121.4 no
C116 C115 H1151 119.6 no
C115 C116 C117 123.1(3) yes
C115 C116 H1161 117.7 no
C117 C116 H1161 119.2 no
P102 C117 C112 124.1(2) yes
P102 C117 C116 118.0(2) yes
C112 C117 C116 117.8(3) yes
P102 C118 C119 123.9(2) yes
P102 C118 C123 117.8(2) yes
C119 C118 C123 118.3(3) yes
C118 C119 C120 120.7(3) yes
C118 C119 H1191 120.1 no
C120 C119 H1191 119.2 no
C119 C120 C121 120.7(4) yes
C119 C120 H1201 120.0 no
C121 C120 H1201 119.3 no
C120 C121 C122 119.4(3) yes
C120 C121 H1211 120.4 no
C122 C121 H1211 120.2 no
C121 C122 C123 119.7(3) yes
C121 C122 H1221 120.4 no
C123 C122 H1221 120.0 no
C122 C123 C118 121.2(3) yes
C122 C123 H1231 119.9 no
C118 C123 H1231 118.9 no
P102 C124 C125 119.8(2) yes
P102 C124 C129 121.0(2) yes
C125 C124 C129 119.2(3) yes
C124 C125 C126 120.6(3) yes
C124 C125 H1251 120.3 no
C126 C125 H1251 119.1 no
C125 C126 C127 120.1(3) yes
C125 C126 H1261 119.3 no
C127 C126 H1261 120.5 no
C126 C127 C128 119.8(3) yes
C126 C127 H1271 119.4 no
C128 C127 H1271 120.8 no
C127 C128 C129 120.8(3) yes
C127 C128 H1281 120.1 no
C129 C128 H1281 119.1 no
C128 C129 C124 119.5(3) yes
C128 C129 H1291 120.0 no
C124 C129 H1291 120.5 no
P103 C130 C131 122.8(2) yes
P103 C130 C135 118.6(2) yes
C131 C130 C135 118.6(3) yes
C130 C131 C132 119.9(3) yes
C130 C131 H1311 120.3 no
C132 C131 H1311 119.7 no
C131 C132 C133 121.0(3) yes
C131 C132 H1321 119.5 no
C133 C132 H1321 119.4 no
C132 C133 C134 119.4(3) yes
C132 C133 H1331 120.4 no
C134 C133 H1331 120.2 no
C133 C134 C135 120.1(3) yes
C133 C134 H1341 119.9 no
C135 C134 H1341 120.0 no
C134 C135 C130 121.0(3) yes
C134 C135 H1351 119.8 no
C130 C135 H1351 119.1 no
P103 C136 C137 123.2(2) yes
P103 C136 C141 118.9(2) yes
C137 C136 C141 117.9(3) yes
C136 C137 C138 121.0(3) yes
C136 C137 H1371 119.3 no
C138 C137 H1371 119.7 no
C137 C138 C139 120.6(3) yes
C137 C138 H1381 120.0 no
C139 C138 H1381 119.4 no
C138 C139 C140 119.5(3) yes
C138 C139 H1391 120.1 no
C140 C139 H1391 120.4 no
C139 C140 C141 119.9(3) yes
C139 C140 H1401 120.5 no
C141 C140 H1401 119.7 no
C140 C141 C136 121.1(3) yes
C140 C141 H1411 119.4 no
C136 C141 H1411 119.5 no
P103 C142 C143 121.4(2) yes
P103 C142 C147 119.8(2) yes
C143 C142 C147 118.7(3) yes
C142 C143 C144 120.5(3) yes
C142 C143 H1431 120.1 no
C144 C143 H1431 119.3 no
C143 C144 C145 120.1(3) yes
C143 C144 H1441 119.5 no
C145 C144 H1441 120.4 no
C144 C145 C146 120.1(3) yes
C144 C145 H1451 119.9 no
C146 C145 H1451 119.9 no
C145 C146 C147 119.9(3) yes
C145 C146 H1461 119.7 no
C147 C146 H1461 120.5 no
C146 C147 C142 120.7(3) yes
C146 C147 H1471 119.1 no
C142 C147 H1471 120.2 no
P104 C148 C149 122.4(2) yes
P104 C148 C153 118.4(2) yes
C149 C148 C153 119.0(3) yes
C148 C149 C150 120.5(3) yes
C148 C149 H1491 119.8 no
C150 C149 H1491 119.7 no
C149 C150 C151 120.0(3) yes
C149 C150 H1501 119.2 no
C151 C150 H1501 120.8 no
C150 C151 C152 119.9(3) yes
C150 C151 H1511 119.4 no
C152 C151 H1511 120.7 no
C151 C152 C153 120.4(3) yes
C151 C152 H1521 119.6 no
C153 C152 H1521 120.0 no
C148 C153 C152 120.2(3) yes
C148 C153 H1531 119.0 no
C152 C153 H1531 120.7 no
P104 C154 C155 123.1(2) yes
P104 C154 C159 118.9(2) yes
C155 C154 C159 118.0(3) yes
C154 C155 C156 121.0(3) yes
C154 C155 H1551 120.5 no
C156 C155 H1551 118.5 no
C155 C156 C157 120.3(3) yes
C155 C156 H1561 119.5 no
C157 C156 H1561 120.3 no
C156 C157 C158 119.9(3) yes
C156 C157 H1571 120.5 no
C158 C157 H1571 119.6 no
C157 C158 C159 119.6(3) yes
C157 C158 H1581 119.9 no
C159 C158 H1581 120.5 no
C154 C159 C158 121.2(3) yes
C154 C159 H1591 118.8 no
C158 C159 H1591 120.0 no
P104 C160 C161 122.7(2) yes
P104 C160 C165 118.2(2) yes
C161 C160 C165 118.9(3) yes
C160 C161 C162 119.8(3) yes
C160 C161 H1611 119.7 no
C162 C161 H1611 120.4 no
C161 C162 C163 120.6(3) yes
C161 C162 H1621 119.3 no
C163 C162 H1621 120.1 no
C162 C163 C164 119.9(3) yes
C162 C163 H1631 120.7 no
C164 C163 H1631 119.4 no
C163 C164 C165 120.0(3) yes
C163 C164 H1641 119.1 no
C165 C164 H1641 120.9 no
C160 C165 C164 120.8(3) yes
C160 C165 H1651 119.9 no
C164 C165 H1651 119.2 no
C167 C166 C171 114.6(3) yes
C167 C166 B101 121.3(3) yes
C171 C166 B101 123.6(3) yes
C166 C167 C168 123.0(3) yes
C166 C167 H1671 118.3 no
C168 C167 H1671 118.6 no
C167 C168 C169 121.0(3) yes
C167 C168 H1681 120.9 no
C169 C168 H1681 118.0 no
C168 C169 C170 118.1(3) yes
C168 C169 H1691 119.9 no
C170 C169 H1691 122.0 no
C169 C170 C171 120.7(4) yes
C169 C170 H1701 118.7 no
C171 C170 H1701 120.5 no
C166 C171 C170 122.5(3) yes
C166 C171 H1711 119.6 no
C170 C171 H1711 117.9 no
C173 C172 C177 117.2(4) yes
C173 C172 B101 122.3(3) yes
C177 C172 B101 120.3(3) yes
C172 C173 C174 121.4(5) yes
C172 C173 H1731 121.2 no
C174 C173 H1731 117.5 no
C173 C174 C175 120.6(5) yes
C173 C174 H1741 119.2 no
C175 C174 H1741 120.2 no
C174 C175 C176 119.4(4) yes
C174 C175 H1751 120.8 no
C176 C175 H1751 119.8 no
C175 C176 C177 120.3(6) yes
C175 C176 H1761 120.1 no
C177 C176 H1761 119.6 no
C172 C177 C176 121.2(5) yes
C172 C177 H1771 120.3 no
C176 C177 H1771 118.6 no
C179 C178 C183 116.0(3) yes
C179 C178 B101 120.0(3) yes
C183 C178 B101 124.0(3) yes
C178 C179 C180 122.8(3) yes
C178 C179 H1791 118.0 no
C180 C179 H1791 119.2 no
C179 C180 C181 120.0(4) yes
C179 C180 H1801 120.3 no
C181 C180 H1801 119.6 no
C180 C181 C182 118.9(3) yes
C180 C181 H1811 121.0 no
C182 C181 H1811 120.1 no
C181 C182 C183 120.2(4) yes
C181 C182 H1821 119.9 no
C183 C182 H1821 119.9 no
C178 C183 C182 122.0(3) yes
C178 C183 H1831 118.9 no
C182 C183 H1831 119.1 no
C185 C184 C189 114.3(3) yes
C185 C184 B101 122.7(3) yes
C189 C184 B101 122.7(3) yes
C184 C185 C186 123.7(4) yes
C184 C185 H1851 117.8 no
C186 C185 H1851 118.4 no
C185 C186 C187 119.6(3) yes
C185 C186 H1861 120.4 no
C187 C186 H1861 120.0 no
C186 C187 C188 119.0(3) yes
C186 C187 H1871 120.1 no
C188 C187 H1871 120.9 no
C187 C188 C189 120.5(3) yes
C187 C188 H1881 120.5 no
C189 C188 H1881 119.1 no
C184 C189 C188 123.0(3) yes
C184 C189 H1891 119.2 no
C188 C189 H1891 117.8 no
C66 B1 C78 110.8(3) yes
C66 B1 C84 104.9(2) yes
C78 B1 C84 112.8(3) yes
C66 B1 C72 113.0(2) yes
C78 B1 C72 104.9(2) yes
C84 B1 C72 110.6(3) yes
C178 B101 C166 110.2(2) yes
C178 B101 C172 105.8(2) yes
C166 B101 C172 113.0(3) yes
C178 B101 C184 112.3(2) yes
C166 B101 C184 104.6(2) yes
C172 B101 C184 111.1(3) yes

loop_
_geom_bond_atom_site_label_1
_geom_bond_atom_site_label_2
_geom_bond_distance
_geom_bond_publ_flag
Ni1 P1 2.0110(8) yes
Ni1 P2 2.2220(7) yes
Ni1 P3 2.2381(8) yes
Ni1 P4 2.2425(7) yes
Ni101 P101 2.0098(8) yes
Ni101 P102 2.2221(8) yes
Ni101 P103 2.2446(8) yes
Ni101 P104 2.2341(8) yes
P1 N1 1.646(3) yes
P1 N2 1.678(3) yes
P2 C17 1.826(3) yes
P2 C18 1.835(3) yes
P2 C24 1.834(3) yes
P3 C30 1.826(3) yes
P3 C36 1.831(3) yes
P3 C42 1.833(3) yes
P4 C48 1.837(3) yes
P4 C54 1.839(3) yes
P4 C60 1.837(3) yes
P101 N101 1.646(3) yes
P101 N102 1.671(3) yes
P102 C117 1.828(3) yes
P102 C118 1.838(3) yes
P102 C124 1.841(3) yes
P103 C130 1.837(3) yes
P103 C136 1.841(3) yes
P103 C142 1.829(3) yes
P104 C148 1.836(3) yes
P104 C154 1.832(3) yes
P104 C160 1.827(3) yes
N1 C1 1.442(4) yes
N1 C10 1.472(4) yes
N2 C11 1.481(4) yes
N2 C12 1.429(4) yes
N101 C101 1.434(4) yes
N101 C110 1.487(4) yes
N102 C111 1.489(4) yes
N102 C112 1.421(4) yes
C1 C2 1.386(4) yes
C1 C8 1.401(4) yes
C2 C3 1.505(5) yes
C2 C4 1.407(4) yes
C3 H31 0.957 no
C3 H32 0.960 no
C3 H33 0.961 no
C4 C5 1.387(5) yes
C4 H41 0.932 no
C5 C6 1.509(5) yes
C5 C7 1.384(5) yes
C6 H61 0.965 no
C6 H62 0.954 no
C6 H63 0.951 no
C7 C8 1.399(4) yes
C7 H71 0.931 no
C8 C9 1.506(5) yes
C9 H91 0.956 no
C9 H92 0.956 no
C9 H93 0.959 no
C10 C11 1.503(5) yes
C10 H101 0.974 no
C10 H102 0.969 no
C11 H111 0.969 no
C11 H112 0.985 no
C12 C13 1.400(4) yes
C12 C17 1.413(4) yes
C13 C14 1.380(5) yes
C13 H131 0.934 no
C14 C15 1.365(6) yes
C14 H141 0.932 no
C15 C16 1.386(5) yes
C15 H151 0.943 no
C16 C17 1.404(4) yes
C16 H161 0.926 no
C18 C19 1.399(4) yes
C18 C23 1.392(4) yes
C19 C20 1.382(4) yes
C19 H191 0.921 no
C20 C21 1.391(5) yes
C20 H201 0.941 no
C21 C22 1.375(5) yes
C21 H211 0.921 no
C22 C23 1.397(4) yes
C22 H221 0.951 no
C23 H231 0.938 no
C24 C25 1.391(4) yes
C24 C29 1.394(4) yes
C25 C26 1.383(4) yes
C25 H251 0.928 no
C26 C27 1.390(5) yes
C26 H261 0.940 no
C27 C28 1.386(5) yes
C27 H271 0.931 no
C28 C29 1.383(4) yes
C28 H281 0.940 no
C29 H291 0.929 no
C30 C31 1.399(4) yes
C30 C35 1.404(4) yes
C31 C32 1.376(5) yes
C31 H311 0.937 no
C32 C33 1.392(5) yes
C32 H321 0.942 no
C33 C34 1.391(5) yes
C33 H331 0.941 no
C34 C35 1.385(5) yes
C34 H341 0.934 no
C35 H351 0.937 no
C36 C37 1.395(4) yes
C36 C41 1.389(4) yes
C37 C38 1.386(5) yes
C37 H371 0.929 no
C38 C39 1.381(5) yes
C38 H381 0.939 no
C39 C40 1.383(5) yes
C39 H391 0.923 no
C40 C41 1.388(4) yes
C40 H401 0.930 no
C41 H411 0.945 no
C42 C43 1.398(4) yes
C42 C47 1.385(4) yes
C43 C44 1.392(4) yes
C43 H431 0.942 no
C44 C45 1.384(5) yes
C44 H441 0.934 no
C45 C46 1.378(5) yes
C45 H451 0.941 no
C46 C47 1.398(4) yes
C46 H461 0.938 no
C47 H471 0.927 no
C48 C49 1.400(4) yes
C48 C53 1.391(4) yes
C49 C50 1.392(4) yes
C49 H491 0.935 no
C50 C51 1.387(5) yes
C50 H501 0.946 no
C51 C52 1.388(6) yes
C51 H511 0.934 no
C52 C53 1.388(5) yes
C52 H521 0.932 no
C53 H531 0.936 no
C54 C55 1.387(4) yes
C54 C59 1.388(4) yes
C55 C56 1.391(5) yes
C55 H551 0.936 no
C56 C57 1.391(6) yes
C56 H561 0.929 no
C57 C58 1.372(5) yes
C57 H571 0.922 no
C58 C59 1.384(4) yes
C58 H581 0.932 no
C59 H591 0.938 no
C60 C61 1.405(4) yes
C60 C65 1.393(4) yes
C61 C62 1.392(5) yes
C61 H611 0.927 no
C62 C63 1.381(5) yes
C62 H621 0.935 no
C63 C64 1.379(5) yes
C63 H631 0.934 no
C64 C65 1.395(4) yes
C64 H641 0.946 no
C65 H651 0.926 no
C66 C67 1.404(4) yes
C66 C71 1.394(4) yes
C66 B1 1.645(4) yes
C67 C68 1.380(5) yes
C67 H671 0.944 no
C68 C69 1.391(5) yes
C68 H681 0.940 no
C69 C70 1.377(5) yes
C69 H691 0.943 no
C70 C71 1.396(5) yes
C70 H701 0.931 no
C71 H711 0.941 no
C72 C73 1.413(5) yes
C72 C77 1.395(4) yes
C72 B1 1.638(5) yes
C73 C74 1.388(5) yes
C73 H731 0.930 no
C74 C75 1.392(6) yes
C74 H741 0.936 no
C75 C76 1.370(7) yes
C75 H751 0.941 no
C76 C77 1.399(6) yes
C76 H761 0.936 no
C77 H771 0.933 no
C78 C79 1.399(5) yes
C78 C83 1.411(4) yes
C78 B1 1.644(5) yes
C79 C80 1.398(5) yes
C79 H791 0.931 no
C80 C81 1.379(5) yes
C80 H801 0.956 no
C81 C82 1.374(6) yes
C81 H811 0.917 no
C82 C83 1.399(5) yes
C82 H821 0.944 no
C83 H831 0.937 no
C84 C85 1.401(6) yes
C84 C89 1.420(7) yes
C84 B1 1.639(5) yes
C85 C86 1.394(7) yes
C85 H851 0.915 no
C86 C87 1.373(13) yes
C86 H861 0.929 no
C87 C88 1.396(13) yes
C87 H871 0.930 no
C88 C89 1.390(7) yes
C88 H881 0.938 no
C89 H891 0.935 no
C101 C102 1.391(4) yes
C101 C108 1.398(5) yes
C102 C103 1.522(5) yes
C102 C104 1.391(4) yes
C103 H1031 0.969 no
C103 H1032 0.972 no
C103 H1033 0.957 no
C104 C105 1.389(5) yes
C104 H1041 0.934 no
C105 C106 1.512(5) yes
C105 C107 1.382(5) yes
C106 H1061 0.954 no
C106 H1062 0.955 no
C106 H1063 0.958 no
C107 C108 1.394(4) yes
C107 H1071 0.929 no
C108 C109 1.502(5) yes
C109 H1091 0.968 no
C109 H1092 0.965 no
C109 H1093 0.953 no
C110 C111 1.487(5) yes
C110 H1101 0.971 no
C110 H1102 0.979 no
C111 H1111 0.982 no
C111 H1112 0.968 no
C112 C113 1.414(5) yes
C112 C117 1.412(4) yes
C113 C114 1.385(5) yes
C113 H1131 0.932 no
C114 C115 1.370(6) yes
C114 H1141 0.937 no
C115 C116 1.373(5) yes
C115 H1151 0.924 no
C116 C117 1.403(4) yes
C116 H1161 0.929 no
C118 C119 1.376(4) yes
C118 C123 1.381(4) yes
C119 C120 1.389(5) yes
C119 H1191 0.930 no
C120 C121 1.369(6) yes
C120 H1201 0.925 no
C121 C122 1.379(5) yes
C121 H1211 0.925 no
C122 C123 1.391(4) yes
C122 H1221 0.935 no
C123 H1231 0.927 no
C124 C125 1.400(4) yes
C124 C129 1.392(4) yes
C125 C126 1.387(4) yes
C125 H1251 0.928 no
C126 C127 1.382(5) yes
C126 H1261 0.931 no
C127 C128 1.380(6) yes
C127 H1271 0.946 no
C128 C129 1.401(5) yes
C128 H1281 0.925 no
C129 H1291 0.934 no
C130 C131 1.408(4) yes
C130 C135 1.389(4) yes
C131 C132 1.387(5) yes
C131 H1311 0.912 no
C132 C133 1.385(6) yes
C132 H1321 0.939 no
C133 C134 1.385(5) yes
C133 H1331 0.937 no
C134 C135 1.393(5) yes
C134 H1341 0.921 no
C135 H1351 0.923 no
C136 C137 1.392(4) yes
C136 C141 1.387(4) yes
C137 C138 1.388(5) yes
C137 H1371 0.937 no
C138 C139 1.370(6) yes
C138 H1381 0.939 no
C139 C140 1.386(5) yes
C139 H1391 0.939 no
C140 C141 1.395(4) yes
C140 H1401 0.932 no
C141 H1411 0.932 no
C142 C143 1.396(4) yes
C142 C147 1.391(4) yes
C143 C144 1.392(5) yes
C143 H1431 0.937 no
C144 C145 1.382(6) yes
C144 H1441 0.934 no
C145 C146 1.382(5) yes
C145 H1451 0.922 no
C146 C147 1.396(4) yes
C146 H1461 0.933 no
C147 H1471 0.924 no
C148 C149 1.393(4) yes
C148 C153 1.391(4) yes
C149 C150 1.392(4) yes
C149 H1491 0.934 no
C150 C151 1.379(5) yes
C150 H1501 0.937 no
C151 C152 1.384(5) yes
C151 H1511 0.930 no
C152 C153 1.389(4) yes
C152 H1521 0.933 no
C153 H1531 0.935 no
C154 C155 1.389(4) yes
C154 C159 1.396(4) yes
C155 C156 1.392(4) yes
C155 H1551 0.927 no
C156 C157 1.378(5) yes
C156 H1561 0.932 no
C157 C158 1.387(5) yes
C157 H1571 0.932 no
C158 C159 1.393(4) yes
C158 H1581 0.934 no
C159 H1591 0.947 no
C160 C161 1.394(4) yes
C160 C165 1.401(4) yes
C161 C162 1.389(5) yes
C161 H1611 0.935 no
C162 C163 1.385(5) yes
C162 H1621 0.929 no
C163 C164 1.384(5) yes
C163 H1631 0.929 no
C164 C165 1.378(4) yes
C164 H1641 0.934 no
C165 H1651 0.916 no
C166 C167 1.403(4) yes
C166 C171 1.397(5) yes
C166 B101 1.652(5) yes
C167 C168 1.389(5) yes
C167 H1671 0.929 no
C168 C169 1.361(6) yes
C168 H1681 0.927 no
C169 C170 1.392(6) yes
C169 H1691 0.924 no
C170 C171 1.393(5) yes
C170 H1701 0.943 no
C171 H1711 0.941 no
C172 C173 1.399(6) yes
C172 C177 1.406(6) yes
C172 B101 1.635(5) yes
C173 C174 1.396(6) yes
C173 H1731 0.946 no
C174 C175 1.380(10) yes
C174 H1741 0.938 no
C175 C176 1.387(10) yes
C175 H1751 0.931 no
C176 C177 1.400(6) yes
C176 H1761 0.929 no
C177 H1771 0.924 no
C178 C179 1.402(4) yes
C178 C183 1.398(5) yes
C178 B101 1.655(5) yes
C179 C180 1.392(5) yes
C179 H1791 0.932 no
C180 C181 1.380(7) yes
C180 H1801 0.943 no
C181 C182 1.400(7) yes
C181 H1811 0.924 no
C182 C183 1.397(5) yes
C182 H1821 0.935 no
C183 H1831 0.945 no
C184 C185 1.389(4) yes
C184 C189 1.407(4) yes
C184 B101 1.632(4) yes
C185 C186 1.393(5) yes
C185 H1851 0.930 no
C186 C187 1.383(6) yes
C186 H1861 0.953 no
C187 C188 1.372(5) yes
C187 H1871 0.940 no
C188 C189 1.386(4) yes
C188 H1881 0.917 no
C189 H1891 0.933 no

loop_
_platon_squeeze_void_nr
_platon_squeeze_void_average_x
_platon_squeeze_void_average_y
_platon_squeeze_void_average_z
_platon_squeeze_void_volume
_platon_squeeze_void_count_electrons
_platon_squeeze_void_content
1 -0.156 0.229 0.429 368 96 ' '
